data_4107895
loop_
_publ_author_name
'Christophe Tenailleau'
'Mathieu Allix'
'John B. Claridge'
'Maryvonne Hervieu'
'Michael F. Thomas'
'James P. Hirst'
'Matthew J. Rosseinsky'

_publ_section_title
;
 Modular Construction of Oxide Structures-Compositional Control of
 Transition Metal Coordination Environments
;
_journal_name_full 'Journal of the American Chemical Society'
_journal_page_first 7570
_journal_page_last 7583
_journal_paper_doi 10.1021/ja077762f
_journal_volume 130
_journal_year 2008
_chemical_formula_sum 'Ba0.81 Ca0.78 Fe2.5 Nd0.91 O6.43'
_chemical_formula_weight 516.38
_space_group_IT_number 74
_symmetry_cell_setting orthorhombic
_symmetry_space_group_name_Hall '-I 2b 2'
_symmetry_space_group_name_H-M 'I m m a'
_audit_author_name 'J B Claridge'
_audit_creation_date 2006-07-11T13:11
_audit_creation_method 'from EXP file using GSAS2CIF'
_audit_update_record ' 2006-07-11T13:11  Initial CIF as created by GSAS2CIF'
_cell_angle_alpha 90.0
_cell_angle_beta 90.0
_cell_angle_gamma 90.0
_cell_formula_units_Z 8
_cell_length_a 5.58392(17)
_cell_length_b 38.9909(11)
_cell_length_c 5.61065(18)
_cell_volume 1221.56(6)
_computing_structure_refinement GSAS
_diffrn_radiation_probe neutron
_diffrn_radiation_wavelength 1.59432
_exptl_absorpt_correction_T_max 0.99994
_exptl_absorpt_correction_T_min 0.99994
_exptl_absorpt_process_details
;   GSAS Absorption/surface roughness correction: function number 0
 Debye-Scherrer absorption correction
Term (= MU.r/wave) =     0.23465E-04
Correction is not refined.
;
_pd_block_id 2006-07-11T13:11|FINAL|J_B_Claridge|D2B
_pd_calc_method 'Rietveld Refinement'
_pd_meas_2theta_range_inc 0.05
_pd_meas_2theta_range_max 159.9
_pd_meas_2theta_range_min 0.1
_pd_phase_name 'from C:/Documents and Settings/Titia.LEGOUPILOU/Bureau/John 10L re'
_pd_proc_2theta_range_inc 0.05
_pd_proc_2theta_range_max 160.0385
_pd_proc_2theta_range_min 0.2385
_pd_proc_info_datetime 2006-07-11T13:11:28
_pd_proc_ls_background_function
;   GSAS Background function number 1 with 18 terms.
 Shifted Chebyshev function of 1st kind
      1:    310.382     2:   -52.7215     3:    66.9665     4:   -3.99233    
      5:    10.0767     6:   -3.48285     7:    6.54671     8:   -1.32499    
      9:   -1.24653    10:   -1.66635    11:   -1.04321    12:    3.87201    
     13:    1.39639    14:   -3.20318    15:    7.46634    16:   0.230802    
     17:   -3.89285    18:    4.25531    
;
_pd_proc_ls_peak_cutoff 0.00050
_pd_proc_ls_profile_function
;
 CW Profile function number 2 with  18 terms
 Profile coefficients for Simpson's rule integration of pseudovoigt function
 C.J. Howard (1982). J. Appl. Cryst.,15,615-620.
 P. Thompson, D.E. Cox & J.B. Hastings (1987). J. Appl. Cryst.,20,79-83.
 Peak tails are ignored  where the intensity is below 0.0005 times the peak
   Aniso. broadening axis   0.0   0.0   1.0
;
_pd_proc_ls_prof_R_factor 0.0382
_pd_proc_ls_prof_wR_expected 0.0169
_pd_proc_ls_prof_wR_factor 0.0539
_refine_ls_goodness_of_fit_all 3.23
_refine_ls_matrix_type full
_refine_ls_number_parameters 63
_refine_ls_number_restraints 0
_refine_ls_R_Fsqd_factor 0.09473
_refine_ls_shift/su_max 0.02
_refine_ls_shift/su_mean 0.00
_reflns_d_resolution_high 0.822
_reflns_d_resolution_low 6.498
_reflns_limit_h_max 6
_reflns_limit_h_min 0
_reflns_limit_k_max 48
_reflns_limit_k_min 0
_reflns_limit_l_max 6
_reflns_limit_l_min 0
_reflns_number_total 655
_cod_data_source_file ja077762f-file004.cif
_cod_data_source_block FINAL_publ
_cod_original_cell_volume 1221.56(5)
_cod_original_formula_sum 'Ba0.81 Ca0.78 Fe2.50 Nd0.91 O6.43'
_cod_database_code 4107895
_cod_database_fobs_code 4107895
_gsas_exptl_extinct_corr_t_min 1.00000
_gsas_exptl_extinct_corr_t_max 1.00000

loop_
_symmetry_equiv_pos_site_id
_symmetry_equiv_pos_as_xyz
1 +x,+y,+z
2 -x,+y,+z
3 +x,-y+1/2,+z
4 -x,-y+1/2,+z
-1 -x,-y,-z
-2 +x,-y,-z
-3 -x,+y+1/2,-z
-4 +x,+y+1/2,-z
101 +x+1/2,+y+1/2,+z+1/2
102 -x+1/2,+y+1/2,+z+1/2
103 +x+1/2,-y,+z+1/2
104 -x+1/2,-y,+z+1/2
-101 -x+1/2,-y+1/2,-z+1/2
-102 +x+1/2,-y+1/2,-z+1/2
-103 -x+1/2,+y,-z+1/2
-104 +x+1/2,+y,-z+1/2

loop_
_atom_site_type_symbol
_atom_site_label
_atom_site_fract_x
_atom_site_fract_y
_atom_site_fract_z
_atom_site_occupancy
_atom_site_thermal_displace_type
_atom_site_U_iso_or_equiv
_atom_site_symmetry_multiplicity
Fe Fe1 0.0 0.05002(19) 0.5049(18) 1.0 Uiso 0.0155(14) 8
O O1 0.25 0.0397(4) 0.25 1.0 Uiso 0.0290(34) 8
O O3 0.25 0.9611(4) 0.25 1.0 Uiso 0.037(4) 8
Ba Ba2 0.0 0.6021(4) 0.007(4) 0.4063 Uiso 0.0305(25) 8
Ba Ba3 0.0 0.69437(32) -0.015(4) 0.4053 Uiso 0.0219(25) 8
Fe Fe2 0.0 0.15159(21) 0.4983(18) 1.0 Uiso 0.0155(14) 8
Fe Fe3 0.0646(26) 0.25 0.5666(25) 0.5 Uiso 0.026(4) 8
O O4 0.25 0.15207(33) 0.25 1.0 Uiso 0.0065(18) 8
O O5 0.25 0.6615(4) 0.25 1.0 Uiso 0.044(4) 8
O O6 0.25 0.25 0.25 0.24(7) Uiso 0.07(5) 4
O O7 0.356(8) 0.25 0.622(8) 0.5 Uiso 0.053(7) 8
O O8 0.0 0.10012(31) 0.5171(32) 1.0 Uiso 0.0145(20) 8
O O9 0.0 0.2062(4) 0.434(4) 0.81(4) Uiso 0.037(6) 8
Nd Nd1 0.0 0.0 0.0 0.7435 Uiso 0.0248(31) 4
Ca Ca1 0.0 0.0 0.0 0.2565 Uiso 0.0248(31) 4
Nd Nd2 0.0 0.6021(4) 0.007(4) 0.37 Uiso 0.0305(25) 8
Ca Ca2 0.0 0.6021(4) 0.007(4) 0.2236 Uiso 0.0305(25) 8
Nd Nd3 0.0 0.69437(32) -0.015(4) 0.1674 Uiso 0.0219(25) 8
Ca Ca3 0.0 0.69437(32) -0.015(4) 0.4272 Uiso 0.0219(25) 8

loop_
_atom_type_symbol
_atom_type_number_in_cell
_atom_type_scat_length_neutron
_atom_type_scat_source
Ba 6.493 0.5070 International_Tables_Vol_C
Fe 20.0 0.9450 International_Tables_Vol_C
O 51.475 0.5803 International_Tables_Vol_C
Nd 7.273 0.7690 International_Tables_Vol_C
Ca 6.232 0.4700 International_Tables_Vol_C

loop_
_geom_angle_atom_site_label_1
_geom_angle_atom_site_label_2
_geom_angle_atom_site_label_3
_geom_angle
_geom_angle_site_symmetry_1
_geom_angle_site_symmetry_3
_geom_angle_publ_flag
O1 Fe1 O1 86.5(4) 1_555 2_555 n
O1 Fe1 O3 156.1(7) 1_555 -1_566 n
O1 Fe1 O3 87.81(13) 1_555 -2_566 n
O1 Fe1 Ba2 132.88(33) 1_555 -3_445 n
O1 Fe1 Ba2 132.2(7) 1_555 101_445 n
O1 Fe1 Ba2 64.2(5) 1_555 101_545 n
O1 Fe1 O8 102.8(6) 1_555 1_555 n
O1 Fe1 O3 87.81(13) 2_555 -1_566 n
O1 Fe1 O3 156.1(7) 2_555 -2_566 n
O1 Fe1 Ba2 132.88(33) 2_555 -3_445 n
O1 Fe1 Ba2 64.2(5) 2_555 101_445 n
O1 Fe1 Ba2 132.2(7) 2_555 101_545 n
O1 Fe1 O8 102.8(6) 2_555 1_555 n
O3 Fe1 O3 88.1(4) -1_566 -2_566 n
O3 Fe1 Ba2 65.1(5) -1_566 -3_445 n
O3 Fe1 Ba2 64.1(5) -1_566 101_445 n
O3 Fe1 Ba2 133.4(6) -1_566 101_545 n
O3 Fe1 O8 101.1(6) -1_566 1_555 n
O3 Fe1 Ba2 65.1(5) -2_566 -3_445 n
O3 Fe1 Ba2 133.4(6) -2_566 101_445 n
O3 Fe1 Ba2 64.1(5) -2_566 101_545 n
O3 Fe1 O8 101.1(6) -2_566 1_555 n
Ba2 Fe1 Ba2 69.3(5) -3_445 101_445 n
Ba2 Fe1 Ba2 69.3(5) -3_445 101_545 n
Ba2 Fe1 O8 51.4(5) -3_556 1_555 n
Ba2 Fe1 Ba2 107.9(4) 101_445 101_545 n
Ba2 Fe1 O8 53.97(22) 101_445 1_555 n
Ba2 Fe1 O8 53.97(22) 101_545 1_555 n
Fe1 O1 Fe1 157.3(9) 1_555 -103_545 n
Fe1 O1 Nd1 97.60(28) 1_555 1_555 n
Fe1 O1 Nd1 96.32(31) 1_555 103_545 n
Fe1 O1 Ca1 97.60(28) 1_555 1_555 n
Fe1 O1 Ca1 96.32(31) 1_555 103_545 n
Fe1 O1 Nd1 96.32(31) -103_555 1_555 n
Fe1 O1 Nd1 97.60(28) -103_555 103_545 n
Fe1 O1 Ca1 96.32(31) -103_555 1_555 n
Fe1 O1 Ca1 97.60(28) -103_555 103_545 n
Nd1 O1 Nd1 103.9(5) 1_555 103_545 n
Nd1 O1 Ca1 0.0 1_555 1_555 n
Nd1 O1 Ca1 103.9(5) 1_555 103_545 n
Nd1 O1 Ca1 103.9(5) 103_545 1_555 n
Nd1 O1 Ca1 0.0 103_545 103_545 n
Ca1 O1 Ca1 103.9(5) 1_555 103_545 n
Fe1 O3 Fe1 155.0(10) -1_566 103_544 n
Fe1 O3 Nd1 97.34(28) -1_566 1_565 n
Fe1 O3 Nd1 97.79(32) -1_566 103_555 n
Fe1 O3 Ca1 97.34(28) -1_566 1_565 n
Fe1 O3 Ca1 97.79(32) -1_566 103_555 n
Fe1 O3 Nd1 97.79(32) 103_554 1_565 n
Fe1 O3 Nd1 97.34(28) 103_554 103_555 n
Fe1 O3 Ca1 97.79(32) 103_554 1_565 n
Fe1 O3 Ca1 97.34(28) 103_554 103_555 n
Nd1 O3 Nd1 105.1(6) 1_565 103_555 n
Nd1 O3 Ca1 0.0 1_565 1_565 n
Nd1 O3 Ca1 105.1(6) 1_565 103_555 n
Nd1 O3 Ca1 105.1(6) 103_555 1_565 n
Nd1 O3 Ca1 0.0 103_555 103_555 n
Ca1 O3 Ca1 105.1(6) 1_565 103_555 n
Fe1 Ba2 Fe1 69.7(4) -3_556 101_454 n
Fe1 Ba2 Fe1 69.7(4) -3_556 101_554 n
Fe1 Ba2 Ba2 125.25(25) -3_455 -103_343 n
Fe1 Ba2 Ba2 55.9(5) -3_455 -103_344 n
Fe1 Ba2 Ba2 125.25(25) -3_455 -103_443 n
Fe1 Ba2 Ba2 55.9(5) -3_455 -103_444 n
Fe1 Ba2 Ba3 128.5(7) -3_455 1_555 n
Fe1 Ba2 Fe2 177.6(7) -3_455 -3_454 n
Fe1 Ba2 Fe2 71.4(5) -3_455 -3_455 n
Fe1 Ba2 Fe2 110.5(5) -3_455 101_454 n
Fe1 Ba2 Fe2 110.5(5) -3_455 101_554 n
Fe1 Ba2 O4 146.0(5) -3_566 -3_565 n
Fe1 Ba2 O4 146.0(5) -3_566 -4_565 n
Fe1 Ba2 O5 95.4(6) -3_566 1_555 n
Fe1 Ba2 O5 95.4(6) -3_566 2_555 n
Fe1 Ba2 O8 141.9(6) -3_566 -3_565 n
Fe1 Ba2 O8 34.9(4) -3_566 -3_566 n
Fe1 Ba2 O8 88.1(6) -3_566 101_454 n
Fe1 Ba2 O8 88.1(6) -3_566 101_554 n
Fe1 Ba2 Nd1 53.99(27) -3_566 3_555 n
Fe1 Ba2 Ca1 53.99(27) -3_566 3_555 n
Fe1 Ba2 Nd2 125.25(25) -3_566 -103_454 n
Fe1 Ba2 Nd2 55.9(5) -3_566 -103_455 n
Fe1 Ba2 Fe1 107.9(4) 101_454 101_554 n
Fe1 Ba2 Ba2 55.61(18) 101_454 -103_343 n
Fe1 Ba2 Ba2 54.83(19) 101_454 -103_344 n
Fe1 Ba2 Ba2 124.0(7) 101_454 -103_443 n
Fe1 Ba2 Ba2 125.5(8) 101_454 -103_444 n
Fe1 Ba2 Ba3 126.02(23) 101_454 1_555 n
Fe1 Ba2 Fe2 109.1(5) 101_454 -3_454 n
Fe1 Ba2 Fe2 109.8(5) 101_454 -3_455 n
Fe1 Ba2 Fe2 70.68(15) 101_454 101_454 n
Fe1 Ba2 Fe2 178.2(7) 101_454 101_554 n
Fe1 Ba2 O4 90.23(29) 101_454 -3_565 n
Fe1 Ba2 O4 144.2(8) 101_454 -4_565 n
Fe1 Ba2 O5 145.6(7) 101_454 1_555 n
Fe1 Ba2 O5 94.53(29) 101_454 2_555 n
Fe1 Ba2 O8 88.9(5) 101_454 -3_565 n
Fe1 Ba2 O8 89.2(5) 101_454 -3_566 n
Fe1 Ba2 O8 34.46(30) 101_454 101_454 n
Fe1 Ba2 O8 142.3(5) 101_454 101_554 n
Fe1 Ba2 Nd1 53.95(22) 101_454 3_555 n
Fe1 Ba2 Ca1 53.95(22) 101_454 3_555 n
Fe1 Ba2 Nd2 55.61(18) 101_454 -103_454 n
Fe1 Ba2 Nd2 54.83(19) 101_454 -103_455 n
Fe1 Ba2 Ba2 124.0(7) 101_554 -103_343 n
Fe1 Ba2 Ba2 125.5(8) 101_554 -103_344 n
Fe1 Ba2 Ba2 55.61(18) 101_554 -103_443 n
Fe1 Ba2 Ba2 54.83(19) 101_554 -103_444 n
Fe1 Ba2 Ba3 126.02(23) 101_554 1_555 n
Fe1 Ba2 Fe2 109.1(5) 101_554 -3_454 n
Fe1 Ba2 Fe2 109.8(5) 101_554 -3_455 n
Fe1 Ba2 Fe2 178.2(7) 101_554 101_454 n
Fe1 Ba2 Fe2 70.68(15) 101_554 101_554 n
Fe1 Ba2 O4 144.2(8) 101_554 -3_565 n
Fe1 Ba2 O4 90.23(29) 101_554 -4_565 n
Fe1 Ba2 O5 94.53(29) 101_554 1_555 n
Fe1 Ba2 O5 145.6(7) 101_554 2_555 n
Fe1 Ba2 O8 88.9(5) 101_554 -3_565 n
Fe1 Ba2 O8 89.2(5) 101_554 -3_566 n
Fe1 Ba2 O8 142.3(5) 101_554 101_454 n
Fe1 Ba2 O8 34.46(30) 101_554 101_554 n
Fe1 Ba2 Nd1 53.95(22) 101_554 3_555 n
Fe1 Ba2 Ca1 53.95(22) 101_554 3_555 n
Fe1 Ba2 Nd2 124.0(7) 101_554 -103_454 n
Fe1 Ba2 Nd2 125.5(8) 101_554 -103_455 n
Ba2 Ba2 Ba2 90.250(30) -103_343 -103_344 n
Ba2 Ba2 Ba2 88.1(10) -103_343 -103_443 n
Ba2 Ba2 Ba2 178.3(10) -103_343 -103_444 n
Ba2 Ba2 Ba3 88.6(4) -103_343 1_555 n
Ba2 Ba2 Fe2 53.5(5) -103_343 -3_454 n
Ba2 Ba2 Fe2 126.17(27) -103_343 -3_455 n
Ba2 Ba2 Fe2 54.36(20) -103_343 101_454 n
Ba2 Ba2 Fe2 124.2(8) -103_343 101_554 n
Ba2 Ba2 O4 44.1(4) -103_454 -3_565 n
Ba2 Ba2 O4 88.6(7) -103_454 -4_565 n
Ba2 Ba2 O5 130.1(4) -103_454 1_555 n
Ba2 Ba2 O5 90.161(20) -103_454 2_555 n
Ba2 Ba2 O8 44.1(5) -103_454 -3_565 n
Ba2 Ba2 O8 135.9(5) -103_454 -3_566 n
Ba2 Ba2 O8 47.1(4) -103_454 101_454 n
Ba2 Ba2 O8 135.2(12) -103_454 101_554 n
Ba2 Ba2 Nd1 89.58(26) -103_454 3_555 n
Ba2 Ba2 Ca1 89.58(26) -103_454 3_555 n
Ba2 Ba2 Nd2 0.0 -103_454 -103_454 n
Ba2 Ba2 Nd2 90.250(30) -103_454 -103_455 n
Ba2 Ba2 Ba2 178.3(10) -103_344 -103_443 n
Ba2 Ba2 Ba2 91.4(10) -103_344 -103_444 n
Ba2 Ba2 Ba3 91.36(35) -103_344 1_555 n
Ba2 Ba2 Fe2 125.28(30) -103_344 -3_454 n
Ba2 Ba2 Fe2 55.0(5) -103_344 -3_455 n
Ba2 Ba2 Fe2 54.65(19) -103_344 101_454 n
Ba2 Ba2 Fe2 126.8(8) -103_344 101_554 n
Ba2 Ba2 O4 90.179(21) -103_455 -3_565 n
Ba2 Ba2 O4 135.86(35) -103_455 -4_565 n
Ba2 Ba2 O5 90.9(7) -103_455 1_555 n
Ba2 Ba2 O5 49.9(4) -103_455 2_555 n
Ba2 Ba2 O8 134.3(5) -103_455 -3_565 n
Ba2 Ba2 O8 45.7(5) -103_455 -3_566 n
Ba2 Ba2 O8 43.2(4) -103_455 101_454 n
Ba2 Ba2 O8 134.5(12) -103_455 101_554 n
Ba2 Ba2 Nd1 90.41(25) -103_455 3_555 n
Ba2 Ba2 Ca1 90.41(25) -103_455 3_555 n
Ba2 Ba2 Nd2 90.250(30) -103_455 -103_454 n
Ba2 Ba2 Nd2 0.0 -103_455 -103_455 n
Ba2 Ba2 Ba2 90.250(30) -103_443 -103_444 n
Ba2 Ba2 Ba3 88.6(4) -103_443 1_555 n
Ba2 Ba2 Fe2 53.5(5) -103_443 -3_454 n
Ba2 Ba2 Fe2 126.17(27) -103_443 -3_455 n
Ba2 Ba2 Fe2 124.2(8) -103_443 101_454 n
Ba2 Ba2 Fe2 54.36(20) -103_443 101_554 n
Ba2 Ba2 O4 88.6(7) -103_554 -3_565 n
Ba2 Ba2 O4 44.1(4) -103_554 -4_565 n
Ba2 Ba2 O5 90.161(20) -103_554 1_555 n
Ba2 Ba2 O5 130.1(4) -103_554 2_555 n
Ba2 Ba2 O8 44.1(5) -103_554 -3_565 n
Ba2 Ba2 O8 135.9(5) -103_554 -3_566 n
Ba2 Ba2 O8 135.2(12) -103_554 101_454 n
Ba2 Ba2 O8 47.1(4) -103_554 101_554 n
Ba2 Ba2 Nd1 89.58(26) -103_554 3_555 n
Ba2 Ba2 Ca1 89.58(26) -103_554 3_555 n
Ba2 Ba2 Nd2 88.1(10) -103_554 -103_454 n
Ba2 Ba2 Nd2 178.3(10) -103_554 -103_455 n
Ba2 Ba2 Ba3 91.36(35) -103_444 1_555 n
Ba2 Ba2 Fe2 125.28(30) -103_444 -3_454 n
Ba2 Ba2 Fe2 55.0(5) -103_444 -3_455 n
Ba2 Ba2 Fe2 126.8(8) -103_444 101_454 n
Ba2 Ba2 Fe2 54.65(19) -103_444 101_554 n
Ba2 Ba2 O4 135.86(35) -103_555 -3_565 n
Ba2 Ba2 O4 90.179(21) -103_555 -4_565 n
Ba2 Ba2 O5 49.9(4) -103_555 1_555 n
Ba2 Ba2 O5 90.9(7) -103_555 2_555 n
Ba2 Ba2 O8 134.3(5) -103_555 -3_565 n
Ba2 Ba2 O8 45.7(5) -103_555 -3_566 n
Ba2 Ba2 O8 134.5(12) -103_555 101_454 n
Ba2 Ba2 O8 43.2(4) -103_555 101_554 n
Ba2 Ba2 Nd1 90.41(25) -103_555 3_555 n
Ba2 Ba2 Ca1 90.41(25) -103_555 3_555 n
Ba2 Ba2 Nd2 178.3(10) -103_555 -103_454 n
Ba2 Ba2 Nd2 91.4(10) -103_555 -103_455 n
Ba3 Ba2 Fe2 53.8(5) 1_555 -3_454 n
Ba3 Ba2 Fe2 57.2(4) 1_555 -3_455 n
Ba3 Ba2 Fe2 55.37(24) 1_555 101_454 n
Ba3 Ba2 Fe2 55.37(24) 1_555 101_554 n
Ba3 Ba2 O4 44.51(35) 1_555 -3_565 n
Ba3 Ba2 O4 44.51(35) 1_555 -4_565 n
Ba3 Ba2 O5 41.5(4) 1_555 1_555 n
Ba3 Ba2 O5 41.5(4) 1_555 2_555 n
Ba3 Ba2 O8 89.6(6) 1_555 -3_565 n
Ba3 Ba2 O8 93.6(7) 1_555 -3_566 n
Ba3 Ba2 O8 91.7(4) 1_555 101_454 n
Ba3 Ba2 O8 91.7(4) 1_555 101_554 n
Ba3 Ba2 Nd1 177.5(8) 1_555 3_555 n
Ba3 Ba2 Ca1 177.5(8) 1_555 3_555 n
Ba3 Ba2 Nd2 88.6(4) 1_555 -103_454 n
Ba3 Ba2 Nd2 91.36(35) 1_555 -103_455 n
Fe2 Ba2 Fe2 111.0(5) -3_454 -3_455 n
Fe2 Ba2 Fe2 70.6(4) -3_454 101_454 n
Fe2 Ba2 Fe2 70.6(4) -3_454 101_554 n
Fe2 Ba2 O4 35.10(27) -3_565 -3_565 n
Fe2 Ba2 O4 35.10(27) -3_565 -4_565 n
Fe2 Ba2 O5 86.7(4) -3_565 1_555 n
Fe2 Ba2 O5 86.7(4) -3_565 2_555 n
Fe2 Ba2 O8 35.7(4) -3_565 -3_565 n
Fe2 Ba2 O8 147.5(6) -3_565 -3_566 n
Fe2 Ba2 O8 91.9(6) -3_565 101_454 n
Fe2 Ba2 O8 91.9(6) -3_565 101_554 n
Fe2 Ba2 Nd1 123.6(6) -3_565 3_555 n
Fe2 Ba2 Ca1 123.6(6) -3_565 3_555 n
Fe2 Ba2 Nd2 53.5(5) -3_565 -103_454 n
Fe2 Ba2 Nd2 125.28(30) -3_565 -103_455 n
Fe2 Ba2 Fe2 71.8(4) -3_455 101_454 n
Fe2 Ba2 Fe2 71.8(4) -3_455 101_554 n
Fe2 Ba2 O4 91.5(5) -3_566 -3_565 n
Fe2 Ba2 O4 91.5(5) -3_566 -4_565 n
Fe2 Ba2 O5 36.30(27) -3_566 1_555 n
Fe2 Ba2 O5 36.30(27) -3_566 2_555 n
Fe2 Ba2 O8 146.7(6) -3_566 -3_565 n
Fe2 Ba2 O8 36.5(4) -3_566 -3_566 n
Fe2 Ba2 O8 90.0(7) -3_566 101_454 n
Fe2 Ba2 O8 90.0(7) -3_566 101_554 n
Fe2 Ba2 Nd1 125.4(6) -3_566 3_555 n
Fe2 Ba2 Ca1 125.4(6) -3_566 3_555 n
Fe2 Ba2 Nd2 126.17(27) -3_566 -103_454 n
Fe2 Ba2 Nd2 55.0(5) -3_566 -103_455 n
Fe2 Ba2 Fe2 110.7(5) 101_454 101_554 n
Fe2 Ba2 O4 35.53(19) 101_454 -3_565 n
Fe2 Ba2 O4 90.4(5) 101_454 -4_565 n
Fe2 Ba2 O5 87.2(5) 101_454 1_555 n
Fe2 Ba2 O5 36.17(19) 101_454 2_555 n
Fe2 Ba2 O8 90.0(5) 101_454 -3_565 n
Fe2 Ba2 O8 91.8(5) 101_454 -3_566 n
Fe2 Ba2 O8 36.30(29) 101_454 101_454 n
Fe2 Ba2 O8 147.0(6) 101_454 101_554 n
Fe2 Ba2 Nd1 124.61(24) 101_454 3_555 n
Fe2 Ba2 Ca1 124.61(24) 101_454 3_555 n
Fe2 Ba2 Nd2 54.36(20) 101_454 -103_454 n
Fe2 Ba2 Nd2 54.65(19) 101_454 -103_455 n
Fe2 Ba2 O4 90.4(5) 101_554 -3_565 n
Fe2 Ba2 O4 35.53(19) 101_554 -4_565 n
Fe2 Ba2 O5 36.17(19) 101_554 1_555 n
Fe2 Ba2 O5 87.2(5) 101_554 2_555 n
Fe2 Ba2 O8 90.0(5) 101_554 -3_565 n
Fe2 Ba2 O8 91.8(5) 101_554 -3_566 n
Fe2 Ba2 O8 147.0(6) 101_554 101_454 n
Fe2 Ba2 O8 36.30(29) 101_554 101_554 n
Fe2 Ba2 Nd1 124.61(24) 101_554 3_555 n
Fe2 Ba2 Ca1 124.61(24) 101_554 3_555 n
Fe2 Ba2 Nd2 124.2(8) 101_554 -103_454 n
Fe2 Ba2 Nd2 126.8(8) 101_554 -103_455 n
O4 Ba2 O4 59.9(4) -3_565 -4_565 n
O4 Ba2 O5 86.0(5) -3_565 1_555 n
O4 Ba2 O5 57.97(29) -3_565 2_555 n
O4 Ba2 O8 60.2(5) -3_565 -3_565 n
O4 Ba2 O8 122.4(6) -3_565 -3_566 n
O4 Ba2 O8 62.0(4) -3_565 101_454 n
O4 Ba2 O8 121.9(7) -3_565 101_554 n
O4 Ba2 Nd1 133.7(6) -3_565 3_555 n
O4 Ba2 Ca1 133.7(6) -3_565 3_555 n
O4 Ba2 Nd2 44.1(4) -3_565 -103_454 n
O4 Ba2 Nd2 90.179(21) -3_565 -103_455 n
O4 Ba2 O5 57.97(29) -4_565 1_555 n
O4 Ba2 O5 86.0(5) -4_565 2_555 n
O4 Ba2 O8 60.2(5) -4_565 -3_565 n
O4 Ba2 O8 122.4(6) -4_565 -3_566 n
O4 Ba2 O8 121.9(7) -4_565 101_454 n
O4 Ba2 O8 62.0(4) -4_565 101_554 n
O4 Ba2 Nd1 133.7(6) -4_565 3_555 n
O4 Ba2 Ca1 133.7(6) -4_565 3_555 n
O4 Ba2 Nd2 88.6(7) -4_565 -103_454 n
O4 Ba2 Nd2 135.86(35) -4_565 -103_455 n
O5 Ba2 O5 54.9(4) 1_555 2_555 n
O5 Ba2 O8 118.1(6) 1_555 -3_565 n
O5 Ba2 O8 64.7(5) 1_555 -3_566 n
O5 Ba2 O8 118.3(7) 1_555 101_454 n
O5 Ba2 O8 63.4(4) 1_555 101_554 n
O5 Ba2 Nd1 140.3(6) 1_555 3_555 n
O5 Ba2 Ca1 140.3(6) 1_555 3_555 n
O5 Ba2 Nd2 130.1(4) 1_555 -103_454 n
O5 Ba2 Nd2 90.9(7) 1_555 -103_455 n
O5 Ba2 O8 118.1(6) 2_555 -3_565 n
O5 Ba2 O8 64.7(5) 2_555 -3_566 n
O5 Ba2 O8 63.4(4) 2_555 101_454 n
O5 Ba2 O8 118.3(7) 2_555 101_554 n
O5 Ba2 Nd1 140.3(6) 2_555 3_555 n
O5 Ba2 Ca1 140.3(6) 2_555 3_555 n
O5 Ba2 Nd2 90.161(20) 2_555 -103_454 n
O5 Ba2 Nd2 49.9(4) 2_555 -103_455 n
O8 Ba2 O8 176.8(8) -3_565 -3_566 n
O8 Ba2 O8 91.1(8) -3_565 101_454 n
O8 Ba2 O8 91.1(8) -3_565 101_554 n
O8 Ba2 Nd1 87.9(5) -3_565 3_555 n
O8 Ba2 Ca1 87.9(5) -3_565 3_555 n
O8 Ba2 Nd2 44.1(5) -3_565 -103_454 n
O8 Ba2 Nd2 134.3(5) -3_565 -103_455 n
O8 Ba2 O8 88.8(7) -3_566 101_454 n
O8 Ba2 O8 88.8(7) -3_566 101_554 n
O8 Ba2 Nd1 88.9(5) -3_566 3_555 n
O8 Ba2 Ca1 88.9(5) -3_566 3_555 n
O8 Ba2 Nd2 135.9(5) -3_566 -103_454 n
O8 Ba2 Nd2 45.7(5) -3_566 -103_455 n
O8 Ba2 O8 176.0(10) 101_454 101_554 n
O8 Ba2 Nd1 88.4(4) 101_454 3_555 n
O8 Ba2 Ca1 88.4(4) 101_454 3_555 n
O8 Ba2 Nd2 47.1(4) 101_454 -103_454 n
O8 Ba2 Nd2 43.2(4) 101_454 -103_455 n
O8 Ba2 Nd1 88.4(4) 101_554 3_555 n
O8 Ba2 Ca1 88.4(4) 101_554 3_555 n
O8 Ba2 Nd2 135.2(12) 101_554 -103_454 n
O8 Ba2 Nd2 134.5(12) 101_554 -103_455 n
Nd1 Ba2 Ca1 0.0 3_555 3_555 n
Nd1 Ba2 Nd2 89.58(26) 3_555 -103_454 n
Nd1 Ba2 Nd2 90.41(25) 3_555 -103_455 n
Ca1 Ba2 Nd2 89.58(26) 3_555 -103_454 n
Ca1 Ba2 Nd2 90.41(25) 3_555 -103_455 n
Nd2 Ba2 Nd2 90.250(30) -103_454 -103_455 n
Ba2 Ba3 Ba3 178.1(5) 1_555 3_565 n
Ba2 Ba3 Ba3 91.34(35) 1_555 -103_343 n
Ba2 Ba3 Ba3 88.6(4) 1_555 -103_344 n
Ba2 Ba3 Ba3 91.34(35) 1_555 -103_443 n
Ba2 Ba3 Ba3 88.6(4) 1_555 -103_444 n
Ba2 Ba3 Fe2 60.4(5) 1_555 -3_454 n
Ba2 Ba3 Fe2 58.1(5) 1_555 -3_455 n
Ba2 Ba3 Fe2 59.13(22) 1_555 101_454 n
Ba2 Ba3 Fe2 59.13(22) 1_555 101_554 n
Ba2 Ba3 Fe3 128.6(7) 1_555 -1_566 n
Ba2 Ba3 Fe3 128.6(7) 1_555 -2_566 n
Ba2 Ba3 Fe3 130.87(25) 1_555 101_454 n
Ba2 Ba3 Fe3 130.87(25) 1_555 102_554 n
Ba2 Ba3 O4 50.7(4) 1_555 -3_565 n
Ba2 Ba3 O4 50.7(4) 1_555 -4_565 n
Ba2 Ba3 O5 56.4(5) 1_555 1_555 n
Ba2 Ba3 O5 56.4(5) 1_555 2_555 n
Ba2 Ba3 O6 139.8(5) 1_555 -1_565 n
Ba2 Ba3 O6 139.8(5) 1_555 -2_565 n
Ba2 Ba3 O7 151.5(9) 1_555 101_454 n
Ba2 Ba3 O7 151.5(9) 1_555 102_554 n
Ba2 Ba3 O9 103.1(8) 1_555 -3_565 n
Ba2 Ba3 O9 99.6(4) 1_555 101_454 n
Ba2 Ba3 O9 99.6(4) 1_555 101_554 n
Ba3 Ba3 Ba3 90.0 3_565 -103_343 n
Ba3 Ba3 Ba3 90.0 3_565 -103_344 n
Ba3 Ba3 Ba3 90.0 3_565 -103_443 n
Ba3 Ba3 Ba3 90.0 3_565 -103_444 n
Ba3 Ba3 Fe2 121.57(28) 3_565 -3_454 n
Ba3 Ba3 Fe2 119.93(30) 3_565 -3_455 n
Ba3 Ba3 Fe2 120.84(22) 3_565 101_454 n
Ba3 Ba3 Fe2 120.84(22) 3_565 101_554 n
Ba3 Ba3 Fe3 49.50(31) 3_565 -1_566 n
Ba3 Ba3 Fe3 49.50(31) 3_565 -2_566 n
Ba3 Ba3 Fe3 48.75(22) 3_565 101_454 n
Ba3 Ba3 Fe3 48.75(22) 3_565 102_554 n
Ba3 Ba3 O4 130.64(34) 3_565 -3_565 n
Ba3 Ba3 O4 130.64(34) 3_565 -4_565 n
Ba3 Ba3 O5 122.1(5) 3_565 1_555 n
Ba3 Ba3 O5 122.1(5) 3_565 2_555 n
Ba3 Ba3 O6 41.54(28) 3_565 -1_565 n
Ba3 Ba3 O6 41.54(28) 3_565 -2_565 n
Ba3 Ba3 O7 27.1(8) 3_565 101_454 n
Ba3 Ba3 O7 27.1(8) 3_565 102_554 n
Ba3 Ba3 O9 78.9(5) 3_565 -3_565 n
Ba3 Ba3 O9 80.6(4) 3_565 101_454 n
Ba3 Ba3 O9 80.6(4) 3_565 101_554 n
Ba3 Ba3 Ba3 90.18(5) -103_343 -103_344 n
Ba3 Ba3 Ba3 93.2(9) -103_343 -103_443 n
Ba3 Ba3 Ba3 176.7(8) -103_343 -103_444 n
Ba3 Ba3 Fe2 54.2(4) -103_343 -3_454 n
Ba3 Ba3 Fe2 126.56(28) -103_343 -3_455 n
Ba3 Ba3 Fe2 52.54(18) -103_343 101_454 n
Ba3 Ba3 Fe2 129.7(7) -103_343 101_554 n
Ba3 Ba3 Fe3 116.03(28) -103_454 -1_566 n
Ba3 Ba3 Fe3 126.57(31) -103_454 -2_566 n
Ba3 Ba3 Fe3 63.79(23) -103_454 101_454 n
Ba3 Ba3 Fe3 129.2(5) -103_454 102_554 n
Ba3 Ba3 O4 40.64(34) -103_454 -3_565 n
Ba3 Ba3 O4 92.4(7) -103_454 -4_565 n
Ba3 Ba3 O5 147.7(4) -103_454 1_555 n
Ba3 Ba3 O5 90.15(4) -103_454 2_555 n
Ba3 Ba3 O6 48.46(28) -103_454 -1_565 n
Ba3 Ba3 O6 92.1(6) -103_454 -2_565 n
Ba3 Ba3 O7 88.7(12) -103_454 101_454 n
Ba3 Ba3 O7 117.1(8) -103_454 102_554 n
Ba3 Ba3 O9 47.6(5) -103_454 -3_565 n
Ba3 Ba3 O9 38.5(4) -103_454 101_454 n
Ba3 Ba3 O9 130.0(9) -103_454 101_554 n
Ba3 Ba3 Ba3 176.7(8) -103_344 -103_443 n
Ba3 Ba3 Ba3 86.5(8) -103_344 -103_444 n
Ba3 Ba3 Fe2 128.36(25) -103_344 -3_454 n
Ba3 Ba3 Fe2 50.9(4) -103_344 -3_455 n
Ba3 Ba3 Fe2 52.83(20) -103_344 101_454 n
Ba3 Ba3 Fe2 124.9(7) -103_344 101_554 n
Ba3 Ba3 Fe3 51.5(4) -103_455 -1_566 n
Ba3 Ba3 Fe3 61.7(5) -103_455 -2_566 n
Ba3 Ba3 Fe3 52.62(25) -103_455 101_454 n
Ba3 Ba3 Fe3 113.9(6) -103_455 102_554 n
Ba3 Ba3 O4 90.13(4) -103_455 -3_565 n
Ba3 Ba3 O4 139.3(4) -103_455 -4_565 n
Ba3 Ba3 O5 87.0(7) -103_455 1_555 n
Ba3 Ba3 O5 32.1(5) -103_455 2_555 n
Ba3 Ba3 O6 90.117(33) -103_455 -1_565 n
Ba3 Ba3 O6 131.46(32) -103_455 -2_565 n
Ba3 Ba3 O7 62.9(8) -103_455 101_454 n
Ba3 Ba3 O7 89.8(13) -103_455 102_554 n
Ba3 Ba3 O9 135.6(4) -103_455 -3_565 n
Ba3 Ba3 O9 53.3(4) -103_455 101_454 n
Ba3 Ba3 O9 138.3(9) -103_455 101_554 n
Ba3 Ba3 Ba3 90.18(5) -103_443 -103_444 n
Ba3 Ba3 Fe2 54.2(4) -103_443 -3_454 n
Ba3 Ba3 Fe2 126.56(28) -103_443 -3_455 n
Ba3 Ba3 Fe2 129.7(7) -103_443 101_454 n
Ba3 Ba3 Fe2 52.54(18) -103_443 101_554 n
Ba3 Ba3 Fe3 126.57(31) -103_554 -1_566 n
Ba3 Ba3 Fe3 116.03(28) -103_554 -2_566 n
Ba3 Ba3 Fe3 129.2(5) -103_554 101_454 n
Ba3 Ba3 Fe3 63.79(23) -103_554 102_554 n
Ba3 Ba3 O4 92.4(7) -103_554 -3_565 n
Ba3 Ba3 O4 40.64(34) -103_554 -4_565 n
Ba3 Ba3 O5 90.15(4) -103_554 1_555 n
Ba3 Ba3 O5 147.7(4) -103_554 2_555 n
Ba3 Ba3 O6 92.1(6) -103_554 -1_565 n
Ba3 Ba3 O6 48.46(28) -103_554 -2_565 n
Ba3 Ba3 O7 117.1(8) -103_554 101_454 n
Ba3 Ba3 O7 88.7(12) -103_554 102_554 n
Ba3 Ba3 O9 47.6(5) -103_554 -3_565 n
Ba3 Ba3 O9 130.0(9) -103_554 101_454 n
Ba3 Ba3 O9 38.5(4) -103_554 101_554 n
Ba3 Ba3 Fe2 128.36(25) -103_444 -3_454 n
Ba3 Ba3 Fe2 50.9(4) -103_444 -3_455 n
Ba3 Ba3 Fe2 124.9(7) -103_444 101_454 n
Ba3 Ba3 Fe2 52.83(20) -103_444 101_554 n
Ba3 Ba3 Fe3 61.7(5) -103_555 -1_566 n
Ba3 Ba3 Fe3 51.5(4) -103_555 -2_566 n
Ba3 Ba3 Fe3 113.9(6) -103_555 101_454 n
Ba3 Ba3 Fe3 52.62(25) -103_555 102_554 n
Ba3 Ba3 O4 139.3(4) -103_555 -3_565 n
Ba3 Ba3 O4 90.13(4) -103_555 -4_565 n
Ba3 Ba3 O5 32.1(5) -103_555 1_555 n
Ba3 Ba3 O5 87.0(7) -103_555 2_555 n
Ba3 Ba3 O6 131.46(32) -103_555 -1_565 n
Ba3 Ba3 O6 90.117(33) -103_555 -2_565 n
Ba3 Ba3 O7 89.8(13) -103_555 101_454 n
Ba3 Ba3 O7 62.9(8) -103_555 102_554 n
Ba3 Ba3 O9 135.6(4) -103_555 -3_565 n
Ba3 Ba3 O9 138.3(9) -103_555 101_454 n
Ba3 Ba3 O9 53.3(4) -103_555 101_554 n
Fe2 Ba3 Fe2 118.5(4) -3_454 -3_455 n
Fe2 Ba3 Fe2 75.5(4) -3_454 101_454 n
Fe2 Ba3 Fe2 75.5(4) -3_454 101_554 n
Fe2 Ba3 Fe3 168.9(5) -3_565 -1_566 n
Fe2 Ba3 Fe3 168.9(5) -3_565 -2_566 n
Fe2 Ba3 Fe3 117.6(5) -3_565 101_454 n
Fe2 Ba3 Fe3 117.6(5) -3_565 102_554 n
Fe2 Ba3 O4 38.25(29) -3_565 -3_565 n
Fe2 Ba3 O4 38.25(29) -3_565 -4_565 n
Fe2 Ba3 O5 104.3(5) -3_565 1_555 n
Fe2 Ba3 O5 104.3(5) -3_565 2_555 n
Fe2 Ba3 O6 90.2(5) -3_565 -1_565 n
Fe2 Ba3 O6 90.2(5) -3_565 -2_565 n
Fe2 Ba3 O7 137.2(13) -3_565 101_454 n
Fe2 Ba3 O7 137.2(13) -3_565 102_554 n
Fe2 Ba3 O9 42.7(5) -3_565 -3_565 n
Fe2 Ba3 O9 89.9(6) -3_565 101_454 n
Fe2 Ba3 O9 89.9(6) -3_565 101_554 n
Fe2 Ba3 Fe2 74.0(4) -3_455 101_454 n
Fe2 Ba3 Fe2 74.0(4) -3_455 101_554 n
Fe2 Ba3 Fe3 70.8(5) -3_566 -1_566 n
Fe2 Ba3 Fe3 70.8(5) -3_566 -2_566 n
Fe2 Ba3 Fe3 102.1(5) -3_566 101_454 n
Fe2 Ba3 Fe3 102.1(5) -3_566 102_554 n
Fe2 Ba3 O4 97.3(4) -3_566 -3_565 n
Fe2 Ba3 O4 97.3(4) -3_566 -4_565 n
Fe2 Ba3 O5 36.87(26) -3_566 1_555 n
Fe2 Ba3 O5 36.87(26) -3_566 2_555 n
Fe2 Ba3 O6 140.2(5) -3_566 -1_565 n
Fe2 Ba3 O6 140.2(5) -3_566 -2_565 n
Fe2 Ba3 O7 99.9(11) -3_566 101_454 n
Fe2 Ba3 O7 99.9(11) -3_566 102_554 n
Fe2 Ba3 O9 161.2(7) -3_566 -3_565 n
Fe2 Ba3 O9 99.8(5) -3_566 101_454 n
Fe2 Ba3 O9 99.8(5) -3_566 101_554 n
Fe2 Ba3 Fe2 118.2(4) 101_454 101_554 n
Fe2 Ba3 Fe3 102.9(5) 101_454 -1_566 n
Fe2 Ba3 Fe3 114.1(5) 101_454 -2_566 n
Fe2 Ba3 Fe3 72.59(22) 101_454 101_454 n
Fe2 Ba3 Fe3 165.8(6) 101_454 102_554 n
Fe2 Ba3 O4 37.30(19) 101_454 -3_565 n
Fe2 Ba3 O4 98.7(5) 101_454 -4_565 n
Fe2 Ba3 O5 102.2(5) 101_454 1_555 n
Fe2 Ba3 O5 38.34(19) 101_454 2_555 n
Fe2 Ba3 O6 88.88(21) 101_454 -1_565 n
Fe2 Ba3 O6 143.8(5) 101_454 -2_565 n
Fe2 Ba3 O7 99.6(9) 101_454 101_454 n
Fe2 Ba3 O7 137.1(13) 101_454 102_554 n
Fe2 Ba3 O9 96.9(5) 101_454 -3_565 n
Fe2 Ba3 O9 40.82(34) 101_454 101_454 n
Fe2 Ba3 O9 158.1(6) 101_454 101_554 n
Fe2 Ba3 Fe3 114.1(5) 101_554 -1_566 n
Fe2 Ba3 Fe3 102.9(5) 101_554 -2_566 n
Fe2 Ba3 Fe3 165.8(6) 101_554 101_454 n
Fe2 Ba3 Fe3 72.59(22) 101_554 102_554 n
Fe2 Ba3 O4 98.7(5) 101_554 -3_565 n
Fe2 Ba3 O4 37.30(19) 101_554 -4_565 n
Fe2 Ba3 O5 38.34(19) 101_554 1_555 n
Fe2 Ba3 O5 102.2(5) 101_554 2_555 n
Fe2 Ba3 O6 143.8(5) 101_554 -1_565 n
Fe2 Ba3 O6 88.88(21) 101_554 -2_565 n
Fe2 Ba3 O7 137.1(13) 101_554 101_454 n
Fe2 Ba3 O7 99.6(9) 101_554 102_554 n
Fe2 Ba3 O9 96.9(5) 101_554 -3_565 n
Fe2 Ba3 O9 158.1(6) 101_554 101_454 n
Fe2 Ba3 O9 40.82(34) 101_554 101_554 n
Fe3 Ba3 Fe3 12.4(5) -1_566 -2_566 n
Fe3 Ba3 Fe3 52.2(4) -1_566 101_454 n
Fe3 Ba3 Fe3 63.1(4) -1_566 102_554 n
Fe3 Ba3 O4 139.1(4) -1_566 -3_565 n
Fe3 Ba3 O4 151.1(4) -1_566 -4_565 n
Fe3 Ba3 O5 86.8(7) -1_566 1_555 n
Fe3 Ba3 O5 79.6(6) -1_566 2_555 n
Fe3 Ba3 O6 78.75(34) -1_566 -1_565 n
Fe3 Ba3 O6 84.8(4) -1_566 -2_565 n
Fe3 Ba3 O7 31.7(11) -1_566 101_454 n
Fe3 Ba3 O7 38.8(12) -1_566 102_554 n
Fe3 Ba3 O9 127.8(6) -1_566 -3_565 n
Fe3 Ba3 O9 82.3(5) -1_566 101_454 n
Fe3 Ba3 O9 94.4(6) -1_566 101_554 n
Fe3 Ba3 Fe3 63.1(4) -2_566 101_454 n
Fe3 Ba3 Fe3 52.2(4) -2_566 102_554 n
Fe3 Ba3 O4 151.1(4) -2_566 -3_565 n
Fe3 Ba3 O4 139.1(4) -2_566 -4_565 n
Fe3 Ba3 O5 79.6(6) -2_566 1_555 n
Fe3 Ba3 O5 86.8(7) -2_566 2_555 n
Fe3 Ba3 O6 84.8(4) -2_566 -1_565 n
Fe3 Ba3 O6 78.75(34) -2_566 -2_565 n
Fe3 Ba3 O7 38.8(12) -2_566 101_454 n
Fe3 Ba3 O7 31.7(11) -2_566 102_554 n
Fe3 Ba3 O9 127.8(6) -2_566 -3_565 n
Fe3 Ba3 O9 94.4(6) -2_566 101_454 n
Fe3 Ba3 O9 82.3(5) -2_566 101_554 n
Fe3 Ba3 Fe3 95.3(5) 101_454 102_554 n
Fe3 Ba3 O4 95.41(29) 101_454 -3_565 n
Fe3 Ba3 O4 155.4(7) 101_454 -4_565 n
Fe3 Ba3 O5 134.0(8) 101_454 1_555 n
Fe3 Ba3 O5 80.6(4) 101_454 2_555 n
Fe3 Ba3 O6 38.15(26) 101_454 -1_565 n
Fe3 Ba3 O6 85.73(35) 101_454 -2_565 n
Fe3 Ba3 O7 29.1(11) 101_454 101_454 n
Fe3 Ba3 O7 67.2(10) 101_454 102_554 n
Fe3 Ba3 O9 90.5(5) 101_454 -3_565 n
Fe3 Ba3 O9 35.1(4) 101_454 101_454 n
Fe3 Ba3 O9 129.2(5) 101_454 101_554 n
Fe3 Ba3 O4 155.4(7) 102_554 -3_565 n
Fe3 Ba3 O4 95.41(29) 102_554 -4_565 n
Fe3 Ba3 O5 80.6(4) 102_554 1_555 n
Fe3 Ba3 O5 134.0(8) 102_554 2_555 n
Fe3 Ba3 O6 85.73(35) 102_554 -1_565 n
Fe3 Ba3 O6 38.15(26) 102_554 -2_565 n
Fe3 Ba3 O7 67.2(10) 102_554 101_454 n
Fe3 Ba3 O7 29.1(11) 102_554 102_554 n
Fe3 Ba3 O9 90.5(5) 102_554 -3_565 n
Fe3 Ba3 O9 129.2(5) 102_554 101_454 n
Fe3 Ba3 O9 35.1(4) 102_554 101_554 n
O4 Ba3 O4 66.9(4) -3_565 -4_565 n
O4 Ba3 O5 107.1(6) -3_565 1_555 n
O4 Ba3 O5 69.84(31) -3_565 2_555 n
O4 Ba3 O6 89.1(5) -3_565 -1_565 n
O4 Ba3 O6 121.0(8) -3_565 -2_565 n
O4 Ba3 O7 124.2(12) -3_565 101_454 n
O4 Ba3 O7 157.7(9) -3_565 102_554 n
O4 Ba3 O9 67.3(6) -3_565 -3_565 n
O4 Ba3 O9 60.8(4) -3_565 101_454 n
O4 Ba3 O9 126.4(7) -3_565 101_554 n
O4 Ba3 O5 69.84(31) -4_565 1_555 n
O4 Ba3 O5 107.1(6) -4_565 2_555 n
O4 Ba3 O6 121.0(8) -4_565 -1_565 n
O4 Ba3 O6 89.1(5) -4_565 -2_565 n
O4 Ba3 O7 157.7(9) -4_565 101_454 n
O4 Ba3 O7 124.2(12) -4_565 102_554 n
O4 Ba3 O9 67.3(6) -4_565 -3_565 n
O4 Ba3 O9 126.4(7) -4_565 101_454 n
O4 Ba3 O9 60.8(4) -4_565 101_554 n
O5 Ba3 O5 70.9(5) 1_555 2_555 n
O5 Ba3 O6 163.5(7) 1_555 -1_565 n
O5 Ba3 O6 113.58(26) 1_555 -2_565 n
O5 Ba3 O7 118.1(14) 1_555 101_454 n
O5 Ba3 O7 95.1(9) 1_555 102_554 n
O5 Ba3 O9 135.1(6) 1_555 -3_565 n
O5 Ba3 O9 135.9(7) 1_555 101_454 n
O5 Ba3 O9 65.2(4) 1_555 101_554 n
O5 Ba3 O6 113.58(26) 2_555 -1_565 n
O5 Ba3 O6 163.5(7) 2_555 -2_565 n
O5 Ba3 O7 95.1(9) 2_555 101_454 n
O5 Ba3 O7 118.1(14) 2_555 102_554 n
O5 Ba3 O9 135.1(6) 2_555 -3_565 n
O5 Ba3 O9 65.2(4) 2_555 101_454 n
O5 Ba3 O9 135.9(7) 2_555 101_554 n
O6 Ba3 O6 57.59(26) -1_565 -2_565 n
O6 Ba3 O7 47.0(11) -1_565 101_454 n
O6 Ba3 O7 68.7(8) -1_565 102_554 n
O6 Ba3 O9 53.7(4) -1_565 -3_565 n
O6 Ba3 O9 50.14(33) -1_565 101_454 n
O6 Ba3 O9 107.7(5) -1_565 101_554 n
O6 Ba3 O7 68.7(8) -2_565 101_454 n
O6 Ba3 O7 47.0(11) -2_565 102_554 n
O6 Ba3 O9 53.7(4) -2_565 -3_565 n
O6 Ba3 O9 107.7(5) -2_565 101_454 n
O6 Ba3 O9 50.14(33) -2_565 101_554 n
O7 Ba3 O7 38.5(20) 101_454 102_554 n
O7 Ba3 O9 97.9(12) 101_454 -3_565 n
O7 Ba3 O9 64.1(11) 101_454 101_454 n
O7 Ba3 O9 102.2(11) 101_454 101_554 n
O7 Ba3 O9 97.9(12) 102_554 -3_565 n
O7 Ba3 O9 102.2(11) 102_554 101_454 n
O7 Ba3 O9 64.1(11) 102_554 101_554 n
O9 Ba3 O9 82.4(5) -3_565 101_454 n
O9 Ba3 O9 82.4(5) -3_565 101_554 n
O9 Ba3 O9 157.9(8) 101_454 101_554 n
Ba2 Fe2 Ba2 111.0(5) -3_444 -3_445 n
Ba2 Fe2 Ba2 72.1(6) -3_444 101_445 n
Ba2 Fe2 Ba2 72.1(6) -3_444 101_545 n
Ba2 Fe2 Ba3 65.8(4) -3_444 -3_444 n
Ba2 Fe2 Ba3 175.7(5) -3_444 -3_445 n
Ba2 Fe2 Ba3 105.7(4) -3_444 101_445 n
Ba2 Fe2 Ba3 105.7(4) -3_444 101_545 n
Ba2 Fe2 O4 54.6(4) -3_555 1_555 n
Ba2 Fe2 O4 54.6(4) -3_555 2_555 n
Ba2 Fe2 O5 133.23(34) -3_555 -3_556 n
Ba2 Fe2 O5 133.23(34) -3_555 -4_556 n
Ba2 Fe2 O8 58.8(5) -3_555 1_555 n
Ba2 Fe2 Ca3 65.8(4) -3_555 -3_555 n
Ba2 Fe2 Ba2 70.3(5) -3_445 101_445 n
Ba2 Fe2 Ba2 70.3(5) -3_445 101_545 n
Ba2 Fe2 Ba3 176.8(5) -3_445 -3_444 n
Ba2 Fe2 Ba3 64.7(4) -3_445 -3_445 n
Ba2 Fe2 Ba3 108.1(4) -3_445 101_445 n
Ba2 Fe2 Ba3 108.1(4) -3_445 101_545 n
Ba2 Fe2 O4 125.8(4) -3_556 1_555 n
Ba2 Fe2 O4 125.8(4) -3_556 2_555 n
Ba2 Fe2 O5 62.4(5) -3_556 -3_556 n
Ba2 Fe2 O5 62.4(5) -3_556 -4_556 n
Ba2 Fe2 O8 52.2(5) -3_556 1_555 n
Ba2 Fe2 Ca3 176.8(5) -3_556 -3_555 n
Ba2 Fe2 Ba2 110.7(5) 101_445 101_545 n
Ba2 Fe2 Ba3 108.1(5) 101_445 -3_444 n
Ba2 Fe2 Ba3 105.7(5) 101_445 -3_445 n
Ba2 Fe2 Ba3 65.51(22) 101_445 101_445 n
Ba2 Fe2 Ba3 176.2(4) 101_445 101_545 n
Ba2 Fe2 O4 126.7(6) 101_445 1_555 n
Ba2 Fe2 O4 55.5(5) 101_445 2_555 n
Ba2 Fe2 O5 62.0(5) 101_445 -3_556 n
Ba2 Fe2 O5 131.8(7) 101_445 -4_556 n
Ba2 Fe2 O8 55.38(24) 101_445 1_555 n
Ba2 Fe2 Ca3 108.1(5) 101_445 -3_555 n
Ba2 Fe2 Ba3 108.1(5) 101_545 -3_444 n
Ba2 Fe2 Ba3 105.7(5) 101_545 -3_445 n
Ba2 Fe2 Ba3 176.2(4) 101_545 101_445 n
Ba2 Fe2 Ba3 65.51(22) 101_545 101_545 n
Ba2 Fe2 O4 55.5(5) 101_545 1_555 n
Ba2 Fe2 O4 126.7(6) 101_545 2_555 n
Ba2 Fe2 O5 131.8(7) 101_545 -3_556 n
Ba2 Fe2 O5 62.0(5) 101_545 -4_556 n
Ba2 Fe2 O8 55.38(24) 101_545 1_555 n
Ba2 Fe2 Ca3 108.1(5) 101_545 -3_555 n
Ba3 Fe2 Ba3 118.5(4) -3_444 -3_445 n
Ba3 Fe2 Ba3 73.3(4) -3_444 101_445 n
Ba3 Fe2 Ba3 73.3(4) -3_444 101_545 n
Ba3 Fe2 O4 52.65(32) -3_555 1_555 n
Ba3 Fe2 O4 52.65(32) -3_555 2_555 n
Ba3 Fe2 O5 119.6(5) -3_555 -3_556 n
Ba3 Fe2 O5 119.6(5) -3_555 -4_556 n
Ba3 Fe2 O8 124.6(6) -3_555 1_555 n
Ba3 Fe2 Ca3 0.0 -3_555 -3_555 n
Ba3 Fe2 Ba3 76.3(5) -3_445 101_445 n
Ba3 Fe2 Ba3 76.3(5) -3_445 101_545 n
Ba3 Fe2 O4 127.4(4) -3_556 1_555 n
Ba3 Fe2 O4 127.4(4) -3_556 2_555 n
Ba3 Fe2 O5 45.54(29) -3_556 -3_556 n
Ba3 Fe2 O5 45.54(29) -3_556 -4_556 n
Ba3 Fe2 O8 116.9(6) -3_556 1_555 n
Ba3 Fe2 Ca3 118.5(4) -3_556 -3_555 n
Ba3 Fe2 Ba3 118.2(4) 101_445 101_545 n
Ba3 Fe2 O4 125.9(5) 101_445 1_555 n
Ba3 Fe2 O4 51.1(4) 101_445 2_555 n
Ba3 Fe2 O5 47.6(4) 101_445 -3_556 n
Ba3 Fe2 O5 120.6(6) 101_445 -4_556 n
Ba3 Fe2 O8 120.87(22) 101_445 1_555 n
Ba3 Fe2 Ca3 73.3(4) 101_445 -3_555 n
Ba3 Fe2 O4 51.1(4) 101_545 1_555 n
Ba3 Fe2 O4 125.9(5) 101_545 2_555 n
Ba3 Fe2 O5 120.6(6) 101_545 -3_556 n
Ba3 Fe2 O5 47.6(4) 101_545 -4_556 n
Ba3 Fe2 O8 120.87(22) 101_545 1_555 n
Ba3 Fe2 Ca3 73.3(4) 101_545 -3_555 n
O4 Fe2 O4 90.1(4) 1_555 2_555 n
O4 Fe2 O5 168.4(7) 1_555 -3_556 n
O4 Fe2 O5 90.16(8) 1_555 -4_556 n
O4 Fe2 O8 92.7(6) 1_555 1_555 n
O4 Fe2 Ca3 52.65(32) 1_555 -3_555 n
O4 Fe2 O5 90.16(8) 2_555 -3_556 n
O4 Fe2 O5 168.4(7) 2_555 -4_556 n
O4 Fe2 O8 92.7(6) 2_555 1_555 n
O4 Fe2 Ca3 52.65(32) 2_555 -3_555 n
O5 Fe2 O5 87.3(4) -3_556 -4_556 n
O5 Fe2 O8 98.9(6) -3_556 1_555 n
O5 Fe2 Ca3 119.6(5) -3_556 -3_555 n
O5 Fe2 O8 98.9(6) -4_556 1_555 n
O5 Fe2 Ca3 119.6(5) -4_556 -3_555 n
O8 Fe2 Ca3 124.6(6) 1_555 -3_555 n
Ba3 Fe3 Ba3 81.0(6) -1_566 -3_445 n
Ba3 Fe3 Ba3 127.8(4) -1_566 101_545 n
Ba3 Fe3 Ba3 75.9(5) -1_566 103_444 n
Ba3 Fe3 Fe3 83.80(25) -1_566 2_555 n
Ba3 Fe3 O6 134.8(4) -1_566 1_555 n
Ba3 Fe3 O7 88.0(11) -1_566 1_555 n
Ba3 Fe3 O7 45.3(6) -1_566 -101_556 n
Ba3 Fe3 O7 46.7(5) -1_566 -102_456 n
Ba3 Fe3 O9 149.3(8) -1_566 1_555 n
Ba3 Fe3 O9 72.0(7) -1_566 3_555 n
Ba3 Fe3 Ba3 75.9(5) -3_445 101_545 n
Ba3 Fe3 Ba3 127.8(4) -3_445 103_444 n
Ba3 Fe3 Fe3 83.80(25) -3_556 2_555 n
Ba3 Fe3 O6 134.8(4) -3_556 1_555 n
Ba3 Fe3 O7 88.0(11) -3_556 1_555 n
Ba3 Fe3 O7 45.3(6) -3_556 -101_556 n
Ba3 Fe3 O7 46.7(5) -3_556 -102_456 n
Ba3 Fe3 O9 72.0(7) -3_556 1_555 n
Ba3 Fe3 O9 149.3(8) -3_556 3_555 n
Ba3 Fe3 Ba3 82.5(5) 101_545 103_444 n
Ba3 Fe3 Fe3 137.64(23) 101_545 2_555 n
Ba3 Fe3 O6 60.6(4) 101_545 1_555 n
Ba3 Fe3 O7 45.6(6) 101_545 1_555 n
Ba3 Fe3 O7 87.3(11) 101_545 -101_556 n
Ba3 Fe3 O7 121.7(7) 101_545 -102_456 n
Ba3 Fe3 O9 59.5(4) 101_545 1_555 n
Ba3 Fe3 O9 132.8(8) 101_545 3_555 n
Ba3 Fe3 Fe3 137.64(23) 103_555 2_555 n
Ba3 Fe3 O6 60.6(4) 103_555 1_555 n
Ba3 Fe3 O7 45.6(6) 103_555 1_555 n
Ba3 Fe3 O7 87.3(11) 103_555 -101_556 n
Ba3 Fe3 O7 121.7(7) 103_555 -102_456 n
Ba3 Fe3 O9 132.8(8) 103_555 1_555 n
Ba3 Fe3 O9 59.5(4) 103_555 3_555 n
Fe3 Fe3 O6 120.2(4) 2_555 1_555 n
Fe3 Fe3 O7 169.2(15) 2_555 1_555 n
Fe3 Fe3 O7 104.2(13) 2_555 -101_556 n
Fe3 Fe3 O7 56.3(10) 2_555 -102_456 n
Fe3 Fe3 O9 79.0(4) 2_555 1_555 n
Fe3 Fe3 O9 79.0(4) 2_555 3_555 n
O6 Fe3 O7 70.6(15) 1_555 1_555 n
O6 Fe3 O7 135.6(14) 1_555 -101_556 n
O6 Fe3 O7 176.5(12) 1_555 -102_456 n
O6 Fe3 O9 75.9(6) 1_555 1_555 n
O6 Fe3 O9 75.9(6) 1_555 3_555 n
O7 Fe3 O7 64.9(20) 1_555 -101_556 n
O7 Fe3 O7 112.8(15) 1_555 -102_456 n
O7 Fe3 O9 105.1(7) 1_555 1_555 n
O7 Fe3 O9 105.1(7) 1_555 3_555 n
O7 Fe3 O7 47.9(22) -101_556 -102_456 n
O7 Fe3 O9 115.3(7) -101_556 1_555 n
O7 Fe3 O9 115.3(7) -101_556 3_555 n
O7 Fe3 O9 102.8(8) -102_456 1_555 n
O7 Fe3 O9 102.8(8) -102_456 3_555 n
O9 Fe3 O9 128.2(13) 1_555 3_555 n
Ba2 O4 Ba2 91.8(7) -3_444 101_545 n
Ba2 O4 Ba3 84.8(4) -3_444 -3_444 n
Ba2 O4 Ba3 176.1(4) -3_444 101_545 n
Ba2 O4 Fe2 90.3(5) -3_444 1_555 n
Ba2 O4 Fe2 89.0(5) -3_444 -103_444 n
Ba2 O4 Ca2 0.0 -3_555 -3_555 n
Ba2 O4 Ca2 91.8(7) -3_555 101_545 n
Ba2 O4 Nd3 84.8(4) -3_555 -3_555 n
Ba2 O4 Nd3 176.1(4) -3_555 101_545 n
Ba2 O4 Ca3 84.8(4) -3_555 -3_555 n
Ba2 O4 Ca3 176.1(4) -3_555 101_545 n
Ba2 O4 Ba3 176.1(4) 101_545 -3_444 n
Ba2 O4 Ba3 84.8(4) 101_545 101_545 n
Ba2 O4 Fe2 89.0(5) 101_545 1_555 n
Ba2 O4 Fe2 90.3(5) 101_545 -103_444 n
Ba2 O4 Ca2 91.8(7) 101_545 -3_555 n
Ba2 O4 Ca2 0.0 101_545 101_545 n
Ba2 O4 Nd3 176.1(4) 101_545 -3_555 n
Ba2 O4 Nd3 84.8(4) 101_545 101_545 n
Ba2 O4 Ca3 176.1(4) 101_545 -3_555 n
Ba2 O4 Ca3 84.8(4) 101_545 101_545 n
Ba3 O4 Ba3 98.7(7) -3_444 101_545 n
Ba3 O4 Fe2 89.1(5) -3_444 1_555 n
Ba3 O4 Fe2 91.6(4) -3_444 -103_444 n
Ba3 O4 Ca2 84.8(4) -3_555 -3_555 n
Ba3 O4 Ca2 176.1(4) -3_555 101_545 n
Ba3 O4 Nd3 0.0 -3_555 -3_555 n
Ba3 O4 Nd3 98.7(7) -3_555 101_545 n
Ba3 O4 Ca3 0.0 -3_555 -3_555 n
Ba3 O4 Ca3 98.7(7) -3_555 101_545 n
Ba3 O4 Fe2 91.6(4) 101_545 1_555 n
Ba3 O4 Fe2 89.1(5) 101_545 -103_444 n
Ba3 O4 Ca2 176.1(4) 101_545 -3_555 n
Ba3 O4 Ca2 84.8(4) 101_545 101_545 n
Ba3 O4 Nd3 98.7(7) 101_545 -3_555 n
Ba3 O4 Nd3 0.0 101_545 101_545 n
Ba3 O4 Ca3 98.7(7) 101_545 -3_555 n
Ba3 O4 Ca3 0.0 101_545 101_545 n
Fe2 O4 Fe2 178.9(8) 1_555 -103_444 n
Fe2 O4 Ca2 90.3(5) 1_555 -3_555 n
Fe2 O4 Ca2 89.0(5) 1_555 101_545 n
Fe2 O4 Nd3 89.1(5) 1_555 -3_555 n
Fe2 O4 Nd3 91.6(4) 1_555 101_545 n
Fe2 O4 Ca3 89.1(5) 1_555 -3_555 n
Fe2 O4 Ca3 91.6(4) 1_555 101_545 n
Fe2 O4 Ca2 89.0(5) -103_555 -3_555 n
Fe2 O4 Ca2 90.3(5) -103_555 101_545 n
Fe2 O4 Nd3 91.6(4) -103_555 -3_555 n
Fe2 O4 Nd3 89.1(5) -103_555 101_545 n
Fe2 O4 Ca3 91.6(4) -103_555 -3_555 n
Fe2 O4 Ca3 89.1(5) -103_555 101_545 n
Ca2 O4 Ca2 91.8(7) -3_555 101_545 n
Ca2 O4 Nd3 84.8(4) -3_555 -3_555 n
Ca2 O4 Nd3 176.1(4) -3_555 101_545 n
Ca2 O4 Ca3 84.8(4) -3_555 -3_555 n
Ca2 O4 Ca3 176.1(4) -3_555 101_545 n
Ca2 O4 Nd3 176.1(4) 101_545 -3_555 n
Ca2 O4 Nd3 84.8(4) 101_545 101_545 n
Ca2 O4 Ca3 176.1(4) 101_545 -3_555 n
Ca2 O4 Ca3 84.8(4) 101_545 101_545 n
Nd3 O4 Nd3 98.7(7) -3_555 101_545 n
Nd3 O4 Ca3 0.0 -3_555 -3_555 n
Nd3 O4 Ca3 98.7(7) -3_555 101_545 n
Nd3 O4 Ca3 98.7(7) 101_545 -3_555 n
Nd3 O4 Ca3 0.0 101_545 101_545 n
Ca3 O4 Ca3 98.7(7) -3_555 101_545 n
Ba2 O5 Ba2 80.2(7) 1_555 -103_444 n
Ba2 O5 Ba3 82.1(4) 1_555 1_555 n
Ba2 O5 Ba3 162.2(7) 1_555 -103_444 n
Ba2 O5 Fe2 81.3(6) 1_555 -3_455 n
Ba2 O5 Fe2 81.8(5) 1_555 101_554 n
Ba2 O5 Nd3 82.1(4) 1_555 1_555 n
Ba2 O5 Nd3 162.2(7) 1_555 -103_555 n
Ba2 O5 Ca3 82.1(4) 1_555 1_555 n
Ba2 O5 Ca3 162.2(7) 1_555 -103_555 n
Ba2 O5 Ba3 162.2(7) -103_444 1_555 n
Ba2 O5 Ba3 82.1(4) -103_444 -103_444 n
Ba2 O5 Fe2 81.8(5) -103_444 -3_455 n
Ba2 O5 Fe2 81.3(6) -103_444 101_554 n
Ba2 O5 Nd3 162.2(7) -103_555 1_555 n
Ba2 O5 Nd3 82.1(4) -103_555 -103_555 n
Ba2 O5 Ca3 162.2(7) -103_555 1_555 n
Ba2 O5 Ca3 82.1(4) -103_555 -103_555 n
Ba3 O5 Ba3 115.7(9) 1_555 -103_444 n
Ba3 O5 Fe2 97.6(4) 1_555 -3_455 n
Ba3 O5 Fe2 94.1(5) 1_555 101_554 n
Ba3 O5 Nd3 0.0 1_555 1_555 n
Ba3 O5 Nd3 115.7(9) 1_555 -103_555 n
Ba3 O5 Ca3 0.0 1_555 1_555 n
Ba3 O5 Ca3 115.7(9) 1_555 -103_555 n
Ba3 O5 Fe2 94.1(5) -103_444 -3_455 n
Ba3 O5 Fe2 97.6(4) -103_444 101_554 n
Ba3 O5 Nd3 115.7(9) -103_555 1_555 n
Ba3 O5 Nd3 0.0 -103_555 -103_555 n
Ba3 O5 Ca3 115.7(9) -103_555 1_555 n
Ba3 O5 Ca3 0.0 -103_555 -103_555 n
Fe2 O5 Fe2 157.9(10) -3_455 101_554 n
Fe2 O5 Nd3 97.6(4) -3_566 1_555 n
Fe2 O5 Nd3 94.1(5) -3_566 -103_555 n
Fe2 O5 Ca3 97.6(4) -3_566 1_555 n
Fe2 O5 Ca3 94.1(5) -3_566 -103_555 n
Fe2 O5 Nd3 94.1(5) 101_554 1_555 n
Fe2 O5 Nd3 97.6(4) 101_554 -103_555 n
Fe2 O5 Ca3 94.1(5) 101_554 1_555 n
Fe2 O5 Ca3 97.6(4) 101_554 -103_555 n
Nd3 O5 Nd3 115.7(9) 1_555 -103_555 n
Nd3 O5 Ca3 0.0 1_555 1_555 n
Nd3 O5 Ca3 115.7(9) 1_555 -103_555 n
Nd3 O5 Ca3 115.7(9) -103_555 1_555 n
Nd3 O5 Ca3 0.0 -103_555 -103_555 n
Ca3 O5 Ca3 115.7(9) 1_555 -103_555 n
Ba3 O6 Ba3 96.9(6) -1_565 -3_444 n
Ba3 O6 Ba3 179.9802 -1_565 101_545 n
Ba3 O6 Ba3 83.1(6) -1_565 103_444 n
Ba3 O6 Fe3 98.7(4) -1_565 1_555 n
Ba3 O6 Fe3 81.3(4) -1_565 -101_555 n
Ba3 O6 Ba3 83.1(6) -3_444 101_545 n
Ba3 O6 Ba3 180.0 -3_444 103_444 n
Ba3 O6 Fe3 98.7(4) -3_555 1_555 n
Ba3 O6 Fe3 81.3(4) -3_555 -101_555 n
Ba3 O6 Ba3 96.9(6) 101_545 103_444 n
Ba3 O6 Fe3 81.3(4) 101_545 1_555 n
Ba3 O6 Fe3 98.7(4) 101_545 -101_555 n
Ba3 O6 Fe3 81.3(4) 103_555 1_555 n
Ba3 O6 Fe3 98.7(4) 103_555 -101_555 n
Fe3 O6 Fe3 179.9657 1_555 -101_555 n
Ba3 O7 Ba3 125.8(15) 101_545 103_444 n
Ba3 O7 Fe3 105.3(14) 101_545 1_555 n
Ba3 O7 Fe3 102.9(15) 101_545 -101_556 n
Ba3 O7 Fe3 94.5(14) 101_545 -102_556 n
Ba3 O7 O7 70.8(10) 101_545 2_655 n
Ba3 O7 Nd3 0.0 101_545 101_545 n
Ba3 O7 Nd3 125.8(15) 101_545 103_555 n
Ba3 O7 Ca3 0.0 101_545 101_545 n
Ba3 O7 Ca3 125.8(15) 101_545 103_555 n
Ba3 O7 Fe3 105.3(14) 103_555 1_555 n
Ba3 O7 Fe3 102.9(15) 103_555 -101_556 n
Ba3 O7 Fe3 94.5(14) 103_555 -102_556 n
Ba3 O7 O7 70.8(10) 103_555 2_655 n
Ba3 O7 Nd3 125.8(15) 103_555 101_545 n
Ba3 O7 Nd3 0.0 103_555 103_555 n
Ba3 O7 Ca3 125.8(15) 103_555 101_545 n
Ba3 O7 Ca3 0.0 103_555 103_555 n
Fe3 O7 Fe3 115.1(20) 1_555 -101_556 n
Fe3 O7 Fe3 134.5(21) 1_555 -102_556 n
Fe3 O7 O7 169.2(15) 1_555 2_655 n
Fe3 O7 Nd3 105.3(14) 1_555 101_545 n
Fe3 O7 Nd3 105.3(14) 1_555 103_555 n
Fe3 O7 Ca3 105.3(14) 1_555 101_545 n
Fe3 O7 Ca3 105.3(14) 1_555 103_555 n
Fe3 O7 Fe3 19.5(9) -101_556 -102_556 n
Fe3 O7 O7 75.8(13) -101_556 2_655 n
Fe3 O7 Nd3 102.9(15) -101_556 101_545 n
Fe3 O7 Nd3 102.9(15) -101_556 103_555 n
Fe3 O7 Ca3 102.9(15) -101_556 101_545 n
Fe3 O7 Ca3 102.9(15) -101_556 103_555 n
Fe3 O7 O7 56.3(10) -102_556 2_655 n
Fe3 O7 Nd3 94.5(14) -102_556 101_545 n
Fe3 O7 Nd3 94.5(14) -102_556 103_555 n
Fe3 O7 Ca3 94.5(14) -102_556 101_545 n
Fe3 O7 Ca3 94.5(14) -102_556 103_555 n
O7 O7 Nd3 70.8(10) 2_655 101_545 n
O7 O7 Nd3 70.8(10) 2_655 103_555 n
O7 O7 Ca3 70.8(10) 2_655 101_545 n
O7 O7 Ca3 70.8(10) 2_655 103_555 n
Nd3 O7 Nd3 125.8(15) 101_545 103_555 n
Nd3 O7 Ca3 0.0 101_545 101_545 n
Nd3 O7 Ca3 125.8(15) 101_545 103_555 n
Nd3 O7 Ca3 125.8(15) 103_555 101_545 n
Nd3 O7 Ca3 0.0 103_555 103_555 n
Ca3 O7 Ca3 125.8(15) 101_545 103_555 n
Fe1 O8 Ba2 89.5(6) 1_555 -3_444 n
Fe1 O8 Ba2 93.7(6) 1_555 -3_445 n
Fe1 O8 Ba2 91.6(4) 1_555 101_445 n
Fe1 O8 Ba2 91.6(4) 1_555 101_545 n
Fe1 O8 Fe2 175.0(10) 1_555 1_555 n
Fe1 O8 Nd2 93.7(6) 1_555 -3_556 n
Fe1 O8 Ca2 93.7(6) 1_555 -3_556 n
Fe1 O8 Ca2 91.6(4) 1_555 101_445 n
Fe1 O8 Ca2 91.6(4) 1_555 101_545 n
Ba2 O8 Ba2 176.8(8) -3_444 -3_445 n
Ba2 O8 Ba2 88.8(7) -3_444 101_445 n
Ba2 O8 Ba2 88.8(7) -3_444 101_545 n
Ba2 O8 Fe2 85.4(6) -3_444 1_555 n
Ba2 O8 Nd2 176.8(8) -3_555 -3_556 n
Ba2 O8 Ca2 176.8(8) -3_555 -3_556 n
Ba2 O8 Ca2 88.8(7) -3_555 101_445 n
Ba2 O8 Ca2 88.8(7) -3_555 101_545 n
Ba2 O8 Ba2 91.1(8) -3_445 101_445 n
Ba2 O8 Ba2 91.1(8) -3_445 101_545 n
Ba2 O8 Fe2 91.3(6) -3_445 1_555 n
Ba2 O8 Nd2 0.0 -3_556 -3_556 n
Ba2 O8 Ca2 0.0 -3_556 -3_556 n
Ba2 O8 Ca2 91.1(8) -3_556 101_445 n
Ba2 O8 Ca2 91.1(8) -3_556 101_545 n
Ba2 O8 Ba2 176.0(10) 101_445 101_545 n
Ba2 O8 Fe2 88.3(4) 101_445 1_555 n
Ba2 O8 Nd2 91.1(8) 101_445 -3_556 n
Ba2 O8 Ca2 91.1(8) 101_445 -3_556 n
Ba2 O8 Ca2 0.0 101_445 101_445 n
Ba2 O8 Ca2 176.0(10) 101_445 101_545 n
Ba2 O8 Fe2 88.3(4) 101_545 1_555 n
Ba2 O8 Nd2 91.1(8) 101_545 -3_556 n
Ba2 O8 Ca2 91.1(8) 101_545 -3_556 n
Ba2 O8 Ca2 176.0(10) 101_545 101_445 n
Ba2 O8 Ca2 0.0 101_545 101_545 n
Fe2 O8 Nd2 91.3(6) 1_555 -3_556 n
Fe2 O8 Ca2 91.3(6) 1_555 -3_556 n
Fe2 O8 Ca2 88.3(4) 1_555 101_445 n
Fe2 O8 Ca2 88.3(4) 1_555 101_545 n
Nd2 O8 Ca2 0.0 -3_556 -3_556 n
Nd2 O8 Ca2 91.1(8) -3_556 101_445 n
Nd2 O8 Ca2 91.1(8) -3_556 101_545 n
Ca2 O8 Ca2 91.1(8) -3_556 101_445 n
Ca2 O8 Ca2 91.1(8) -3_556 101_545 n
Ca2 O8 Ca2 176.0(10) 101_445 101_545 n
Ba3 O9 Ba3 93.9(6) -3_444 101_445 n
Ba3 O9 Ba3 93.9(6) -3_444 101_545 n
Ba3 O9 Fe3 124.0(9) -3_555 1_555 n
Ba3 O9 Fe3 124.0(9) -3_555 2_555 n
Ba3 O9 Nd3 0.0 -3_555 -3_555 n
Ba3 O9 Ca3 0.0 -3_555 -3_555 n
Ba3 O9 Ca3 93.9(6) -3_555 101_445 n
Ba3 O9 Ca3 93.9(6) -3_555 101_545 n
Ba3 O9 Ba3 157.9(8) 101_445 101_545 n
Ba3 O9 Fe3 107.0(7) 101_445 1_555 n
Ba3 O9 Fe3 85.4(6) 101_445 2_555 n
Ba3 O9 Nd3 93.9(6) 101_445 -3_555 n
Ba3 O9 Ca3 93.9(6) 101_445 -3_555 n
Ba3 O9 Ca3 0.0 101_445 101_445 n
Ba3 O9 Ca3 157.9(8) 101_445 101_545 n
Ba3 O9 Fe3 85.4(6) 101_545 1_555 n
Ba3 O9 Fe3 107.0(7) 101_545 2_555 n
Ba3 O9 Nd3 93.9(6) 101_545 -3_555 n
Ba3 O9 Ca3 93.9(6) 101_545 -3_555 n
Ba3 O9 Ca3 157.9(8) 101_545 101_445 n
Ba3 O9 Ca3 0.0 101_545 101_545 n
Fe3 O9 Fe3 21.9(9) 1_555 2_555 n
Fe3 O9 Nd3 124.0(9) 1_555 -3_555 n
Fe3 O9 Ca3 124.0(9) 1_555 -3_555 n
Fe3 O9 Ca3 107.0(7) 1_555 101_445 n
Fe3 O9 Ca3 85.4(6) 1_555 101_545 n
Fe3 O9 Nd3 124.0(9) 2_555 -3_555 n
Fe3 O9 Ca3 124.0(9) 2_555 -3_555 n
Fe3 O9 Ca3 85.4(6) 2_555 101_445 n
Fe3 O9 Ca3 107.0(7) 2_555 101_545 n
Nd3 O9 Ca3 0.0 -3_555 -3_555 n
Nd3 O9 Ca3 93.9(6) -3_555 101_445 n
Nd3 O9 Ca3 93.9(6) -3_555 101_545 n
Ca3 O9 Ca3 93.9(6) -3_555 101_445 n
Ca3 O9 Ca3 93.9(6) -3_555 101_545 n
Ca3 O9 Ca3 157.9(8) 101_445 101_545 n
O1 Nd1 O1 67.47(27) 1_555 2_555 n
O1 Nd1 O1 179.9657 1_555 -1_555 n
O1 Nd1 O1 112.53(27) 1_555 -2_555 n
O1 Nd1 O3 75.52(30) 1_555 1_545 n
O1 Nd1 O3 111.84(16) 1_555 2_545 n
O1 Nd1 O3 104.48(30) 1_555 -1_565 n
O1 Nd1 O3 68.16(16) 1_555 -2_565 n
O1 Nd1 Ba2 127.7(4) 1_555 3_555 n
O1 Nd1 Ba2 52.3(4) 1_555 -3_444 n
O1 Nd1 O1 112.53(27) 2_555 -1_555 n
O1 Nd1 O1 180.0 2_555 -2_555 n
O1 Nd1 O3 111.84(16) 2_555 1_545 n
O1 Nd1 O3 75.52(30) 2_555 2_545 n
O1 Nd1 O3 68.16(16) 2_555 -1_565 n
O1 Nd1 O3 104.48(30) 2_555 -2_565 n
O1 Nd1 Ba2 127.7(4) 2_555 3_555 n
O1 Nd1 Ba2 52.3(4) 2_555 -3_444 n
O1 Nd1 O1 67.47(27) -1_555 -2_555 n
O1 Nd1 O3 104.48(30) -1_555 1_545 n
O1 Nd1 O3 68.16(16) -1_555 2_545 n
O1 Nd1 O3 75.52(30) -1_555 -1_565 n
O1 Nd1 O3 111.84(16) -1_555 -2_565 n
O1 Nd1 Ba2 52.3(4) -1_555 3_555 n
O1 Nd1 Ba2 127.7(4) -1_555 -3_444 n
O1 Nd1 O3 68.16(16) -2_555 1_545 n
O1 Nd1 O3 104.48(30) -2_555 2_545 n
O1 Nd1 O3 111.84(16) -2_555 -1_565 n
O1 Nd1 O3 75.52(30) -2_555 -2_565 n
O1 Nd1 Ba2 52.3(4) -2_555 3_555 n
O1 Nd1 Ba2 127.7(4) -2_555 -3_444 n
O3 Nd1 O3 68.11(29) 1_545 2_545 n
O3 Nd1 O3 179.972 1_545 -1_565 n
O3 Nd1 O3 111.89(29) 1_545 -2_565 n
O3 Nd1 Ba2 52.1(4) 1_545 3_555 n
O3 Nd1 Ba2 127.9(4) 1_545 -3_444 n
O3 Nd1 O3 111.89(29) 2_545 -1_565 n
O3 Nd1 O3 179.972 2_545 -2_565 n
O3 Nd1 Ba2 52.1(4) 2_545 3_555 n
O3 Nd1 Ba2 127.9(4) 2_545 -3_444 n
O3 Nd1 O3 68.11(29) -1_565 -2_565 n
O3 Nd1 Ba2 127.9(4) -1_565 3_555 n
O3 Nd1 Ba2 52.1(4) -1_565 -3_444 n
O3 Nd1 Ba2 127.9(4) -2_565 3_555 n
O3 Nd1 Ba2 52.1(4) -2_565 -3_444 n
Ba2 Nd1 Ba2 180.0 3_555 -3_444 n
O1 Ca1 O1 67.47(27) 1_555 2_555 n
O1 Ca1 O1 179.9657 1_555 -1_555 n
O1 Ca1 O1 112.53(27) 1_555 -2_555 n
O1 Ca1 O3 75.52(30) 1_555 1_545 n
O1 Ca1 O3 111.84(16) 1_555 2_545 n
O1 Ca1 O3 104.48(30) 1_555 -1_565 n
O1 Ca1 O3 68.16(16) 1_555 -2_565 n
O1 Ca1 Ba2 127.7(4) 1_555 3_555 n
O1 Ca1 Ba2 52.3(4) 1_555 -3_444 n
O1 Ca1 O1 112.53(27) 2_555 -1_555 n
O1 Ca1 O1 180.0 2_555 -2_555 n
O1 Ca1 O3 111.84(16) 2_555 1_545 n
O1 Ca1 O3 75.52(30) 2_555 2_545 n
O1 Ca1 O3 68.16(16) 2_555 -1_565 n
O1 Ca1 O3 104.48(30) 2_555 -2_565 n
O1 Ca1 Ba2 127.7(4) 2_555 3_555 n
O1 Ca1 Ba2 52.3(4) 2_555 -3_444 n
O1 Ca1 O1 67.47(27) -1_555 -2_555 n
O1 Ca1 O3 104.48(30) -1_555 1_545 n
O1 Ca1 O3 68.16(16) -1_555 2_545 n
O1 Ca1 O3 75.52(30) -1_555 -1_565 n
O1 Ca1 O3 111.84(16) -1_555 -2_565 n
O1 Ca1 Ba2 52.3(4) -1_555 3_555 n
O1 Ca1 Ba2 127.7(4) -1_555 -3_444 n
O1 Ca1 O3 68.16(16) -2_555 1_545 n
O1 Ca1 O3 104.48(30) -2_555 2_545 n
O1 Ca1 O3 111.84(16) -2_555 -1_565 n
O1 Ca1 O3 75.52(30) -2_555 -2_565 n
O1 Ca1 Ba2 52.3(4) -2_555 3_555 n
O1 Ca1 Ba2 127.7(4) -2_555 -3_444 n
O3 Ca1 O3 68.11(29) 1_545 2_545 n
O3 Ca1 O3 179.972 1_545 -1_565 n
O3 Ca1 O3 111.89(29) 1_545 -2_565 n
O3 Ca1 Ba2 52.1(4) 1_545 3_555 n
O3 Ca1 Ba2 127.9(4) 1_545 -3_444 n
O3 Ca1 O3 111.89(29) 2_545 -1_565 n
O3 Ca1 O3 179.972 2_545 -2_565 n
O3 Ca1 Ba2 52.1(4) 2_545 3_555 n
O3 Ca1 Ba2 127.9(4) 2_545 -3_444 n
O3 Ca1 O3 68.11(29) -1_565 -2_565 n
O3 Ca1 Ba2 127.9(4) -1_565 3_555 n
O3 Ca1 Ba2 52.1(4) -1_565 -3_444 n
O3 Ca1 Ba2 127.9(4) -2_565 3_555 n
O3 Ca1 Ba2 52.1(4) -2_565 -3_444 n
Ba2 Ca1 Ba2 180.0 3_555 -3_444 n
Ba2 Nd2 Ba2 90.250(30) -103_343 -103_344 n
Ba2 Nd2 Ba2 88.1(10) -103_343 -103_443 n
Ba2 Nd2 Ba2 178.3(10) -103_343 -103_444 n
Ba2 Nd2 Ba3 88.6(4) -103_343 1_555 n
Ba2 Nd2 O8 135.9(5) -103_454 -3_566 n
Ba2 Nd2 Nd3 88.6(4) -103_454 1_555 n
Ba2 Nd2 Ca3 88.6(4) -103_454 1_555 n
Ba2 Nd2 Ba2 178.3(10) -103_344 -103_443 n
Ba2 Nd2 Ba2 91.4(10) -103_344 -103_444 n
Ba2 Nd2 Ba3 91.36(35) -103_344 1_555 n
Ba2 Nd2 O8 45.7(5) -103_455 -3_566 n
Ba2 Nd2 Nd3 91.36(35) -103_455 1_555 n
Ba2 Nd2 Ca3 91.36(35) -103_455 1_555 n
Ba2 Nd2 Ba2 90.250(30) -103_443 -103_444 n
Ba2 Nd2 Ba3 88.6(4) -103_443 1_555 n
Ba2 Nd2 O8 135.9(5) -103_554 -3_566 n
Ba2 Nd2 Nd3 88.6(4) -103_554 1_555 n
Ba2 Nd2 Ca3 88.6(4) -103_554 1_555 n
Ba2 Nd2 Ba3 91.36(35) -103_444 1_555 n
Ba2 Nd2 O8 45.7(5) -103_555 -3_566 n
Ba2 Nd2 Nd3 91.36(35) -103_555 1_555 n
Ba2 Nd2 Ca3 91.36(35) -103_555 1_555 n
Ba3 Nd2 O8 93.6(7) 1_555 -3_566 n
Ba3 Nd2 Nd3 0.0 1_555 1_555 n
Ba3 Nd2 Ca3 0.0 1_555 1_555 n
O8 Nd2 Nd3 93.6(7) -3_566 1_555 n
O8 Nd2 Ca3 93.6(7) -3_566 1_555 n
Nd3 Nd2 Ca3 0.0 1_555 1_555 n
Ba2 Ca2 Ba2 90.250(30) -103_343 -103_344 n
Ba2 Ca2 Ba2 88.1(10) -103_343 -103_443 n
Ba2 Ca2 Ba2 178.3(10) -103_343 -103_444 n
Ba2 Ca2 Ba3 88.6(4) -103_343 1_555 n
Ba2 Ca2 O4 44.1(4) -103_454 -3_565 n
Ba2 Ca2 O4 88.6(7) -103_454 -4_565 n
Ba2 Ca2 O8 135.9(5) -103_454 -3_566 n
Ba2 Ca2 O8 47.1(4) -103_454 101_454 n
Ba2 Ca2 O8 135.2(12) -103_454 101_554 n
Ba2 Ca2 Ca2 90.250(30) -103_454 -103_455 n
Ba2 Ca2 Ca2 178.3(10) -103_454 -103_555 n
Ba2 Ca2 Nd3 88.6(4) -103_454 1_555 n
Ba2 Ca2 Ca3 88.6(4) -103_454 1_555 n
Ba2 Ca2 Ba2 178.3(10) -103_344 -103_443 n
Ba2 Ca2 Ba2 91.4(10) -103_344 -103_444 n
Ba2 Ca2 Ba3 91.36(35) -103_344 1_555 n
Ba2 Ca2 O4 90.179(21) -103_455 -3_565 n
Ba2 Ca2 O4 135.86(35) -103_455 -4_565 n
Ba2 Ca2 O8 45.7(5) -103_455 -3_566 n
Ba2 Ca2 O8 43.2(4) -103_455 101_454 n
Ba2 Ca2 O8 134.5(12) -103_455 101_554 n
Ba2 Ca2 Ca2 0.0 -103_455 -103_455 n
Ba2 Ca2 Ca2 91.4(10) -103_455 -103_555 n
Ba2 Ca2 Nd3 91.36(35) -103_455 1_555 n
Ba2 Ca2 Ca3 91.36(35) -103_455 1_555 n
Ba2 Ca2 Ba2 90.250(30) -103_443 -103_444 n
Ba2 Ca2 Ba3 88.6(4) -103_443 1_555 n
Ba2 Ca2 O4 88.6(7) -103_554 -3_565 n
Ba2 Ca2 O4 44.1(4) -103_554 -4_565 n
Ba2 Ca2 O8 135.9(5) -103_554 -3_566 n
Ba2 Ca2 O8 135.2(12) -103_554 101_454 n
Ba2 Ca2 O8 47.1(4) -103_554 101_554 n
Ba2 Ca2 Ca2 178.3(10) -103_554 -103_455 n
Ba2 Ca2 Ca2 90.250(30) -103_554 -103_555 n
Ba2 Ca2 Nd3 88.6(4) -103_554 1_555 n
Ba2 Ca2 Ca3 88.6(4) -103_554 1_555 n
Ba2 Ca2 Ba3 91.36(35) -103_444 1_555 n
Ba2 Ca2 O4 135.86(35) -103_555 -3_565 n
Ba2 Ca2 O4 90.179(21) -103_555 -4_565 n
Ba2 Ca2 O8 45.7(5) -103_555 -3_566 n
Ba2 Ca2 O8 134.5(12) -103_555 101_454 n
Ba2 Ca2 O8 43.2(4) -103_555 101_554 n
Ba2 Ca2 Ca2 91.4(10) -103_555 -103_455 n
Ba2 Ca2 Ca2 0.0 -103_555 -103_555 n
Ba2 Ca2 Nd3 91.36(35) -103_555 1_555 n
Ba2 Ca2 Ca3 91.36(35) -103_555 1_555 n
Ba3 Ca2 O4 44.51(35) 1_555 -3_565 n
Ba3 Ca2 O4 44.51(35) 1_555 -4_565 n
Ba3 Ca2 O8 93.6(7) 1_555 -3_566 n
Ba3 Ca2 O8 91.7(4) 1_555 101_454 n
Ba3 Ca2 O8 91.7(4) 1_555 101_554 n
Ba3 Ca2 Ca2 91.36(35) 1_555 -103_455 n
Ba3 Ca2 Ca2 91.36(35) 1_555 -103_555 n
Ba3 Ca2 Nd3 0.0 1_555 1_555 n
Ba3 Ca2 Ca3 0.0 1_555 1_555 n
O4 Ca2 O4 59.9(4) -3_565 -4_565 n
O4 Ca2 O8 122.4(6) -3_565 -3_566 n
O4 Ca2 O8 62.0(4) -3_565 101_454 n
O4 Ca2 O8 121.9(7) -3_565 101_554 n
O4 Ca2 Ca2 90.179(21) -3_565 -103_455 n
O4 Ca2 Ca2 135.86(35) -3_565 -103_555 n
O4 Ca2 Nd3 44.51(35) -3_565 1_555 n
O4 Ca2 Ca3 44.51(35) -3_565 1_555 n
O4 Ca2 O8 122.4(6) -4_565 -3_566 n
O4 Ca2 O8 121.9(7) -4_565 101_454 n
O4 Ca2 O8 62.0(4) -4_565 101_554 n
O4 Ca2 Ca2 135.86(35) -4_565 -103_455 n
O4 Ca2 Ca2 90.179(21) -4_565 -103_555 n
O4 Ca2 Nd3 44.51(35) -4_565 1_555 n
O4 Ca2 Ca3 44.51(35) -4_565 1_555 n
O8 Ca2 O8 88.8(7) -3_566 101_454 n
O8 Ca2 O8 88.8(7) -3_566 101_554 n
O8 Ca2 Ca2 45.7(5) -3_566 -103_455 n
O8 Ca2 Ca2 45.7(5) -3_566 -103_555 n
O8 Ca2 Nd3 93.6(7) -3_566 1_555 n
O8 Ca2 Ca3 93.6(7) -3_566 1_555 n
O8 Ca2 O8 176.0(10) 101_454 101_554 n
O8 Ca2 Ca2 43.2(4) 101_454 -103_455 n
O8 Ca2 Ca2 134.5(12) 101_454 -103_555 n
O8 Ca2 Nd3 91.7(4) 101_454 1_555 n
O8 Ca2 Ca3 91.7(4) 101_454 1_555 n
O8 Ca2 Ca2 134.5(12) 101_554 -103_455 n
O8 Ca2 Ca2 43.2(4) 101_554 -103_555 n
O8 Ca2 Nd3 91.7(4) 101_554 1_555 n
O8 Ca2 Ca3 91.7(4) 101_554 1_555 n
Ca2 Ca2 Ca2 91.4(10) -103_455 -103_555 n
Ca2 Ca2 Nd3 91.36(35) -103_455 1_555 n
Ca2 Ca2 Ca3 91.36(35) -103_455 1_555 n
Ca2 Ca2 Nd3 91.36(35) -103_555 1_555 n
Ca2 Ca2 Ca3 91.36(35) -103_555 1_555 n
Nd3 Ca2 Ca3 0.0 1_555 1_555 n
Ba2 Nd3 Ba3 91.34(35) 1_555 -103_343 n
Ba2 Nd3 Ba3 91.34(35) 1_555 -103_443 n
Ba2 Nd3 O4 50.7(4) 1_555 -3_565 n
Ba2 Nd3 O4 50.7(4) 1_555 -4_565 n
Ba2 Nd3 O5 56.4(5) 1_555 1_555 n
Ba2 Nd3 O5 56.4(5) 1_555 2_555 n
Ba2 Nd3 O7 151.5(9) 1_555 101_454 n
Ba2 Nd3 O7 151.5(9) 1_555 102_554 n
Ba2 Nd3 O9 103.1(8) 1_555 -3_565 n
Ba2 Nd3 Nd2 0.0 1_555 1_555 n
Ba2 Nd3 Ca2 0.0 1_555 1_555 n
Ba3 Nd3 Ba3 93.2(9) -103_343 -103_443 n
Ba3 Nd3 O4 40.64(34) -103_454 -3_565 n
Ba3 Nd3 O4 92.4(7) -103_454 -4_565 n
Ba3 Nd3 O5 147.7(4) -103_454 1_555 n
Ba3 Nd3 O5 90.15(4) -103_454 2_555 n
Ba3 Nd3 O7 88.7(12) -103_454 101_454 n
Ba3 Nd3 O7 117.1(8) -103_454 102_554 n
Ba3 Nd3 O9 47.6(5) -103_454 -3_565 n
Ba3 Nd3 Nd2 91.34(35) -103_454 1_555 n
Ba3 Nd3 Ca2 91.34(35) -103_454 1_555 n
Ba3 Nd3 O4 92.4(7) -103_554 -3_565 n
Ba3 Nd3 O4 40.64(34) -103_554 -4_565 n
Ba3 Nd3 O5 90.15(4) -103_554 1_555 n
Ba3 Nd3 O5 147.7(4) -103_554 2_555 n
Ba3 Nd3 O7 117.1(8) -103_554 101_454 n
Ba3 Nd3 O7 88.7(12) -103_554 102_554 n
Ba3 Nd3 O9 47.6(5) -103_554 -3_565 n
Ba3 Nd3 Nd2 91.34(35) -103_554 1_555 n
Ba3 Nd3 Ca2 91.34(35) -103_554 1_555 n
O4 Nd3 O4 66.9(4) -3_565 -4_565 n
O4 Nd3 O5 107.1(6) -3_565 1_555 n
O4 Nd3 O5 69.84(31) -3_565 2_555 n
O4 Nd3 O7 124.2(12) -3_565 101_454 n
O4 Nd3 O7 157.7(9) -3_565 102_554 n
O4 Nd3 O9 67.3(6) -3_565 -3_565 n
O4 Nd3 Nd2 50.7(4) -3_565 1_555 n
O4 Nd3 Ca2 50.7(4) -3_565 1_555 n
O4 Nd3 O5 69.84(31) -4_565 1_555 n
O4 Nd3 O5 107.1(6) -4_565 2_555 n
O4 Nd3 O7 157.7(9) -4_565 101_454 n
O4 Nd3 O7 124.2(12) -4_565 102_554 n
O4 Nd3 O9 67.3(6) -4_565 -3_565 n
O4 Nd3 Nd2 50.7(4) -4_565 1_555 n
O4 Nd3 Ca2 50.7(4) -4_565 1_555 n
O5 Nd3 O5 70.9(5) 1_555 2_555 n
O5 Nd3 O7 118.1(14) 1_555 101_454 n
O5 Nd3 O7 95.1(9) 1_555 102_554 n
O5 Nd3 O9 135.1(6) 1_555 -3_565 n
O5 Nd3 Nd2 56.4(5) 1_555 1_555 n
O5 Nd3 Ca2 56.4(5) 1_555 1_555 n
O5 Nd3 O7 95.1(9) 2_555 101_454 n
O5 Nd3 O7 118.1(14) 2_555 102_554 n
O5 Nd3 O9 135.1(6) 2_555 -3_565 n
O5 Nd3 Nd2 56.4(5) 2_555 1_555 n
O5 Nd3 Ca2 56.4(5) 2_555 1_555 n
O7 Nd3 O7 38.5(20) 101_454 102_554 n
O7 Nd3 O9 97.9(12) 101_454 -3_565 n
O7 Nd3 Nd2 151.5(9) 101_454 1_555 n
O7 Nd3 Ca2 151.5(9) 101_454 1_555 n
O7 Nd3 O9 97.9(12) 102_554 -3_565 n
O7 Nd3 Nd2 151.5(9) 102_554 1_555 n
O7 Nd3 Ca2 151.5(9) 102_554 1_555 n
O9 Nd3 Nd2 103.1(8) -3_565 1_555 n
O9 Nd3 Ca2 103.1(8) -3_565 1_555 n
Nd2 Nd3 Ca2 0.0 1_555 1_555 n
Ba2 Ca3 Ba3 91.34(35) 1_555 -103_343 n
Ba2 Ca3 Ba3 88.6(4) 1_555 -103_344 n
Ba2 Ca3 Ba3 91.34(35) 1_555 -103_443 n
Ba2 Ca3 Ba3 88.6(4) 1_555 -103_444 n
Ba2 Ca3 Fe2 60.4(5) 1_555 -3_454 n
Ba2 Ca3 O4 50.7(4) 1_555 -3_565 n
Ba2 Ca3 O4 50.7(4) 1_555 -4_565 n
Ba2 Ca3 O5 56.4(5) 1_555 1_555 n
Ba2 Ca3 O5 56.4(5) 1_555 2_555 n
Ba2 Ca3 O7 151.5(9) 1_555 101_454 n
Ba2 Ca3 O7 151.5(9) 1_555 102_554 n
Ba2 Ca3 O9 103.1(8) 1_555 -3_565 n
Ba2 Ca3 O9 99.6(4) 1_555 101_454 n
Ba2 Ca3 O9 99.6(4) 1_555 101_554 n
Ba2 Ca3 Nd2 0.0 1_555 1_555 n
Ba2 Ca3 Ca2 0.0 1_555 1_555 n
Ba2 Ca3 Ca3 91.34(35) 1_555 -103_454 n
Ba2 Ca3 Ca3 91.34(35) 1_555 -103_554 n
Ba3 Ca3 Ba3 90.18(5) -103_343 -103_344 n
Ba3 Ca3 Ba3 93.2(9) -103_343 -103_443 n
Ba3 Ca3 Ba3 176.7(8) -103_343 -103_444 n
Ba3 Ca3 Fe2 54.2(4) -103_343 -3_454 n
Ba3 Ca3 O4 40.64(34) -103_454 -3_565 n
Ba3 Ca3 O4 92.4(7) -103_454 -4_565 n
Ba3 Ca3 O5 147.7(4) -103_454 1_555 n
Ba3 Ca3 O5 90.15(4) -103_454 2_555 n
Ba3 Ca3 O7 88.7(12) -103_454 101_454 n
Ba3 Ca3 O7 117.1(8) -103_454 102_554 n
Ba3 Ca3 O9 47.6(5) -103_454 -3_565 n
Ba3 Ca3 O9 38.5(4) -103_454 101_454 n
Ba3 Ca3 O9 130.0(9) -103_454 101_554 n
Ba3 Ca3 Nd2 91.34(35) -103_454 1_555 n
Ba3 Ca3 Ca2 91.34(35) -103_454 1_555 n
Ba3 Ca3 Ca3 0.0 -103_454 -103_454 n
Ba3 Ca3 Ca3 93.2(9) -103_454 -103_554 n
Ba3 Ca3 Ba3 176.7(8) -103_344 -103_443 n
Ba3 Ca3 Ba3 86.5(8) -103_344 -103_444 n
Ba3 Ca3 Fe2 128.36(25) -103_344 -3_454 n
Ba3 Ca3 O4 90.13(4) -103_455 -3_565 n
Ba3 Ca3 O4 139.3(4) -103_455 -4_565 n
Ba3 Ca3 O5 87.0(7) -103_455 1_555 n
Ba3 Ca3 O5 32.1(5) -103_455 2_555 n
Ba3 Ca3 O7 62.9(8) -103_455 101_454 n
Ba3 Ca3 O7 89.8(13) -103_455 102_554 n
Ba3 Ca3 O9 135.6(4) -103_455 -3_565 n
Ba3 Ca3 O9 53.3(4) -103_455 101_454 n
Ba3 Ca3 O9 138.3(9) -103_455 101_554 n
Ba3 Ca3 Nd2 88.6(4) -103_455 1_555 n
Ba3 Ca3 Ca2 88.6(4) -103_455 1_555 n
Ba3 Ca3 Ca3 90.18(5) -103_455 -103_454 n
Ba3 Ca3 Ca3 176.7(8) -103_455 -103_554 n
Ba3 Ca3 Ba3 90.18(5) -103_443 -103_444 n
Ba3 Ca3 Fe2 54.2(4) -103_443 -3_454 n
Ba3 Ca3 O4 92.4(7) -103_554 -3_565 n
Ba3 Ca3 O4 40.64(34) -103_554 -4_565 n
Ba3 Ca3 O5 90.15(4) -103_554 1_555 n
Ba3 Ca3 O5 147.7(4) -103_554 2_555 n
Ba3 Ca3 O7 117.1(8) -103_554 101_454 n
Ba3 Ca3 O7 88.7(12) -103_554 102_554 n
Ba3 Ca3 O9 47.6(5) -103_554 -3_565 n
Ba3 Ca3 O9 130.0(9) -103_554 101_454 n
Ba3 Ca3 O9 38.5(4) -103_554 101_554 n
Ba3 Ca3 Nd2 91.34(35) -103_554 1_555 n
Ba3 Ca3 Ca2 91.34(35) -103_554 1_555 n
Ba3 Ca3 Ca3 93.2(9) -103_554 -103_454 n
Ba3 Ca3 Ca3 0.0 -103_554 -103_554 n
Ba3 Ca3 Fe2 128.36(25) -103_444 -3_454 n
Ba3 Ca3 O4 139.3(4) -103_555 -3_565 n
Ba3 Ca3 O4 90.13(4) -103_555 -4_565 n
Ba3 Ca3 O5 32.1(5) -103_555 1_555 n
Ba3 Ca3 O5 87.0(7) -103_555 2_555 n
Ba3 Ca3 O7 89.8(13) -103_555 101_454 n
Ba3 Ca3 O7 62.9(8) -103_555 102_554 n
Ba3 Ca3 O9 135.6(4) -103_555 -3_565 n
Ba3 Ca3 O9 138.3(9) -103_555 101_454 n
Ba3 Ca3 O9 53.3(4) -103_555 101_554 n
Ba3 Ca3 Nd2 88.6(4) -103_555 1_555 n
Ba3 Ca3 Ca2 88.6(4) -103_555 1_555 n
Ba3 Ca3 Ca3 176.7(8) -103_555 -103_454 n
Ba3 Ca3 Ca3 90.18(5) -103_555 -103_554 n
Fe2 Ca3 O4 38.25(29) -3_565 -3_565 n
Fe2 Ca3 O4 38.25(29) -3_565 -4_565 n
Fe2 Ca3 O5 104.3(5) -3_565 1_555 n
Fe2 Ca3 O5 104.3(5) -3_565 2_555 n
Fe2 Ca3 O7 137.2(13) -3_565 101_454 n
Fe2 Ca3 O7 137.2(13) -3_565 102_554 n
Fe2 Ca3 O9 42.7(5) -3_565 -3_565 n
Fe2 Ca3 O9 89.9(6) -3_565 101_454 n
Fe2 Ca3 O9 89.9(6) -3_565 101_554 n
Fe2 Ca3 Nd2 60.4(5) -3_565 1_555 n
Fe2 Ca3 Ca2 60.4(5) -3_565 1_555 n
Fe2 Ca3 Ca3 54.2(4) -3_565 -103_454 n
Fe2 Ca3 Ca3 54.2(4) -3_565 -103_554 n
O4 Ca3 O4 66.9(4) -3_565 -4_565 n
O4 Ca3 O5 107.1(6) -3_565 1_555 n
O4 Ca3 O5 69.84(31) -3_565 2_555 n
O4 Ca3 O7 124.2(12) -3_565 101_454 n
O4 Ca3 O7 157.7(9) -3_565 102_554 n
O4 Ca3 O9 67.3(6) -3_565 -3_565 n
O4 Ca3 O9 60.8(4) -3_565 101_454 n
O4 Ca3 O9 126.4(7) -3_565 101_554 n
O4 Ca3 Nd2 50.7(4) -3_565 1_555 n
O4 Ca3 Ca2 50.7(4) -3_565 1_555 n
O4 Ca3 Ca3 40.64(34) -3_565 -103_454 n
O4 Ca3 Ca3 92.4(7) -3_565 -103_554 n
O4 Ca3 O5 69.84(31) -4_565 1_555 n
O4 Ca3 O5 107.1(6) -4_565 2_555 n
O4 Ca3 O7 157.7(9) -4_565 101_454 n
O4 Ca3 O7 124.2(12) -4_565 102_554 n
O4 Ca3 O9 67.3(6) -4_565 -3_565 n
O4 Ca3 O9 126.4(7) -4_565 101_454 n
O4 Ca3 O9 60.8(4) -4_565 101_554 n
O4 Ca3 Nd2 50.7(4) -4_565 1_555 n
O4 Ca3 Ca2 50.7(4) -4_565 1_555 n
O4 Ca3 Ca3 92.4(7) -4_565 -103_454 n
O4 Ca3 Ca3 40.64(34) -4_565 -103_554 n
O5 Ca3 O5 70.9(5) 1_555 2_555 n
O5 Ca3 O7 118.1(14) 1_555 101_454 n
O5 Ca3 O7 95.1(9) 1_555 102_554 n
O5 Ca3 O9 135.1(6) 1_555 -3_565 n
O5 Ca3 O9 135.9(7) 1_555 101_454 n
O5 Ca3 O9 65.2(4) 1_555 101_554 n
O5 Ca3 Nd2 56.4(5) 1_555 1_555 n
O5 Ca3 Ca2 56.4(5) 1_555 1_555 n
O5 Ca3 Ca3 147.7(4) 1_555 -103_454 n
O5 Ca3 Ca3 90.15(4) 1_555 -103_554 n
O5 Ca3 O7 95.1(9) 2_555 101_454 n
O5 Ca3 O7 118.1(14) 2_555 102_554 n
O5 Ca3 O9 135.1(6) 2_555 -3_565 n
O5 Ca3 O9 65.2(4) 2_555 101_454 n
O5 Ca3 O9 135.9(7) 2_555 101_554 n
O5 Ca3 Nd2 56.4(5) 2_555 1_555 n
O5 Ca3 Ca2 56.4(5) 2_555 1_555 n
O5 Ca3 Ca3 90.15(4) 2_555 -103_454 n
O5 Ca3 Ca3 147.7(4) 2_555 -103_554 n
O7 Ca3 O7 38.5(20) 101_454 102_554 n
O7 Ca3 O9 97.9(12) 101_454 -3_565 n
O7 Ca3 O9 64.1(11) 101_454 101_454 n
O7 Ca3 O9 102.2(11) 101_454 101_554 n
O7 Ca3 Nd2 151.5(9) 101_454 1_555 n
O7 Ca3 Ca2 151.5(9) 101_454 1_555 n
O7 Ca3 Ca3 88.7(12) 101_454 -103_454 n
O7 Ca3 Ca3 117.1(8) 101_454 -103_554 n
O7 Ca3 O9 97.9(12) 102_554 -3_565 n
O7 Ca3 O9 102.2(11) 102_554 101_454 n
O7 Ca3 O9 64.1(11) 102_554 101_554 n
O7 Ca3 Nd2 151.5(9) 102_554 1_555 n
O7 Ca3 Ca2 151.5(9) 102_554 1_555 n
O7 Ca3 Ca3 117.1(8) 102_554 -103_454 n
O7 Ca3 Ca3 88.7(12) 102_554 -103_554 n
O9 Ca3 O9 82.4(5) -3_565 101_454 n
O9 Ca3 O9 82.4(5) -3_565 101_554 n
O9 Ca3 Nd2 103.1(8) -3_565 1_555 n
O9 Ca3 Ca2 103.1(8) -3_565 1_555 n
O9 Ca3 Ca3 47.6(5) -3_565 -103_454 n
O9 Ca3 Ca3 47.6(5) -3_565 -103_554 n
O9 Ca3 O9 157.9(8) 101_454 101_554 n
O9 Ca3 Nd2 99.6(4) 101_454 1_555 n
O9 Ca3 Ca2 99.6(4) 101_454 1_555 n
O9 Ca3 Ca3 38.5(4) 101_454 -103_454 n
O9 Ca3 Ca3 130.0(9) 101_454 -103_554 n
O9 Ca3 Nd2 99.6(4) 101_554 1_555 n
O9 Ca3 Ca2 99.6(4) 101_554 1_555 n
O9 Ca3 Ca3 130.0(9) 101_554 -103_454 n
O9 Ca3 Ca3 38.5(4) 101_554 -103_554 n
Nd2 Ca3 Ca2 0.0 1_555 1_555 n
Nd2 Ca3 Ca3 91.34(35) 1_555 -103_454 n
Nd2 Ca3 Ca3 91.34(35) 1_555 -103_554 n
Ca2 Ca3 Ca3 91.34(35) 1_555 -103_454 n
Ca2 Ca3 Ca3 91.34(35) 1_555 -103_554 n
Ca3 Ca3 Ca3 93.2(9) -103_454 -103_554 n

loop_
_geom_bond_atom_site_label_1
_geom_bond_atom_site_label_2
_geom_bond_distance
_geom_bond_site_symmetry_2
_geom_bond_publ_flag
Fe1 O1 2.038(8) 1_555 n
Fe1 O1 2.038(8) 2_555 n
Fe1 O3 2.007(8) -1_566 n
Fe1 O3 2.007(8) -2_566 n
Fe1 Ba2 3.519(23) -3_545 n
Fe1 Ba2 3.409(23) -3_546 n
Fe1 Ba2 3.453(10) 101_445 n
Fe1 Ba2 3.453(10) 101_545 n
Fe1 O8 1.955(15) 1_555 n
Fe1 Nd1 3.439(10) 1_555 n
Fe1 Nd1 3.394(9) 1_556 n
Fe1 Nd1 3.406(4) 103_455 n
Fe1 Nd1 3.406(4) 103_555 n
Fe1 Ca1 3.439(10) 1_555 n
Fe1 Ca1 3.394(9) 1_556 n
Fe1 Ca1 3.406(4) 103_455 n
Fe1 Ca1 3.406(4) 103_555 n
Fe1 Nd2 3.409(23) -3_546 n
Fe1 Nd2 3.453(10) 101_445 n
Fe1 Nd2 3.453(10) 101_545 n
Fe1 Ca2 3.519(23) -3_545 n
Fe1 Ca2 3.409(23) -3_546 n
Fe1 Ca2 3.453(10) 101_445 n
Fe1 Ca2 3.453(10) 101_545 n
O1 Fe1 2.038(8) 1_555 n
O1 Fe1 2.038(8) -103_444 n
O1 Ba2 3.154(21) -3_545 n
O1 Ba2 3.154(21) 101_545 n
O1 Nd1 2.514(9) 1_555 n
O1 Nd1 2.514(9) 103_555 n
O1 Ca1 2.514(9) 1_555 n
O1 Ca1 2.514(9) 103_555 n
O1 Ca2 3.154(21) -3_545 n
O1 Ca2 3.154(21) 101_545 n
O3 Fe1 2.007(8) -1_566 n
O3 Fe1 2.007(8) 103_564 n
O3 Ba2 3.145(21) 3_565 n
O3 Ba2 3.145(21) -101_454 n
O3 Nd1 2.493(9) 1_565 n
O3 Nd1 2.493(9) 103_565 n
O3 Ca1 2.493(9) 1_565 n
O3 Ca1 2.493(9) 103_565 n
O3 Ca2 3.145(21) 3_565 n
O3 Ca2 3.145(21) -101_454 n
Ba2 Fe1 3.519(23) -3_555 n
Ba2 Fe1 3.409(23) -3_556 n
Ba2 Fe1 3.453(10) 101_454 n
Ba2 Fe1 3.453(10) 101_554 n
Ba2 O1 3.154(21) -3_555 n
Ba2 O1 3.154(21) -4_555 n
Ba2 O3 3.145(21) 3_565 n
Ba2 O3 3.145(21) 4_565 n
Ba2 Ba2 4.02(4) -103_343 n
Ba2 Ba2 3.901(35) -103_344 n
Ba2 Ba2 4.02(4) -103_443 n
Ba2 Ba2 3.901(35) -103_444 n
Ba2 Ba3 3.598(15) 1_555 n
Ba2 Fe2 3.429(23) -3_555 n
Ba2 Fe2 3.379(24) -3_556 n
Ba2 Fe2 3.393(10) 101_454 n
Ba2 Fe2 3.393(10) 101_554 n
Ba2 O4 2.796(18) -3_555 n
Ba2 O4 2.796(18) -4_555 n
Ba2 O5 3.027(22) 1_555 n
Ba2 O5 3.027(22) 2_555 n
Ba2 O8 2.943(23) -3_555 n
Ba2 O8 2.670(23) -3_556 n
Ba2 O8 2.7936(9) 101_454 n
Ba2 O8 2.7936(9) 101_554 n
Ba2 Nd1 3.983(15) 3_555 n
Ba2 Ca1 3.983(15) 3_555 n
Ba2 Nd2 4.02(4) -103_343 n
Ba2 Nd2 3.901(35) -103_344 n
Ba2 Nd2 4.02(4) -103_443 n
Ba2 Nd2 3.901(35) -103_444 n
Ba2 Ca2 4.02(4) -103_343 n
Ba2 Ca2 3.901(35) -103_344 n
Ba2 Ca2 4.02(4) -103_443 n
Ba2 Ca2 3.901(35) -103_444 n
Ba2 Nd3 3.598(15) 1_555 n
Ba2 Ca3 3.598(15) 1_555 n
Ba3 Ba2 3.598(15) 1_555 n
Ba3 Ba3 4.338(25) 3_565 n
Ba3 Ba3 3.844(28) -103_343 n
Ba3 Ba3 4.075(29) -103_344 n
Ba3 Ba3 3.844(28) -103_443 n
Ba3 Ba3 4.075(29) -103_444 n
Ba3 Fe2 3.185(20) -3_555 n
Ba3 Fe2 3.343(19) -3_556 n
Ba3 Fe2 3.253(7) 101_454 n
Ba3 Fe2 3.253(7) 101_554 n
Ba3 Fe3 3.798(21) -1_565 n
Ba3 Fe3 3.340(22) -1_566 n
Ba3 Fe3 3.798(21) -2_565 n
Ba3 Fe3 3.340(22) -2_566 n
Ba3 Fe3 3.290(15) 101_454 n
Ba3 Fe3 3.854(13) 101_554 n
Ba3 Fe3 3.854(13) 102_454 n
Ba3 Fe3 3.290(15) 102_554 n
Ba3 O4 2.533(15) -3_555 n
Ba3 O4 2.533(15) -4_555 n
Ba3 O5 2.407(16) 1_555 n
Ba3 O5 2.407(16) 2_555 n
Ba3 O6 2.898(12) -1_565 n
Ba3 O6 2.898(12) -2_565 n
Ba3 O7 2.437(19) 101_454 n
Ba3 O7 2.437(19) 102_554 n
Ba3 O9 2.397(28) -3_555 n
Ba3 O9 3.292(28) -3_556 n
Ba3 O9 2.845(4) 101_454 n
Ba3 O9 2.845(4) 101_554 n
Ba3 Nd2 3.598(15) 1_555 n
Ba3 Ca2 3.598(15) 1_555 n
Ba3 Nd3 4.338(25) 3_565 n
Ba3 Nd3 3.844(28) -103_343 n
Ba3 Nd3 4.075(29) -103_344 n
Ba3 Nd3 3.844(28) -103_443 n
Ba3 Nd3 4.075(29) -103_444 n
Ba3 Ca3 4.338(25) 3_565 n
Ba3 Ca3 3.844(28) -103_343 n
Ba3 Ca3 4.075(29) -103_344 n
Ba3 Ca3 3.844(28) -103_443 n
Ba3 Ca3 4.075(29) -103_444 n
Fe2 Ba2 3.429(23) -3_545 n
Fe2 Ba2 3.379(24) -3_546 n
Fe2 Ba2 3.393(10) 101_445 n
Fe2 Ba2 3.393(10) 101_545 n
Fe2 Ba3 3.185(20) -3_545 n
Fe2 Ba3 3.343(19) -3_546 n
Fe2 Ba3 3.253(7) 101_445 n
Fe2 Ba3 3.253(7) 101_545 n
Fe2 O4 1.972(7) 1_555 n
Fe2 O4 1.972(7) 2_555 n
Fe2 O5 2.023(8) -3_546 n
Fe2 O5 2.023(8) -4_546 n
Fe2 O8 2.010(15) 1_555 n
Fe2 O9 2.161(18) 1_555 n
Fe2 Nd2 3.429(23) -3_545 n
Fe2 Nd2 3.379(24) -3_546 n
Fe2 Nd2 3.393(10) 101_445 n
Fe2 Nd2 3.393(10) 101_545 n
Fe2 Ca2 3.429(23) -3_545 n
Fe2 Ca2 3.379(24) -3_546 n
Fe2 Ca2 3.393(10) 101_445 n
Fe2 Ca2 3.393(10) 101_545 n
Fe2 Nd3 3.185(20) -3_545 n
Fe2 Nd3 3.343(19) -3_546 n
Fe2 Nd3 3.253(7) 101_445 n
Fe2 Nd3 3.253(7) 101_545 n
Fe2 Ca3 3.185(20) -3_545 n
Fe2 Ca3 3.343(19) -3_546 n
Fe2 Ca3 3.253(7) 101_445 n
Fe2 Ca3 3.253(7) 101_545 n
Fe3 Ba3 3.798(21) -1_565 n
Fe3 Ba3 3.340(22) -1_566 n
Fe3 Ba3 3.798(21) -3_545 n
Fe3 Ba3 3.340(22) -3_546 n
Fe3 Ba3 3.854(13) 101_445 n
Fe3 Ba3 3.290(15) 101_545 n
Fe3 Ba3 3.854(13) 103_465 n
Fe3 Ba3 3.290(15) 103_565 n
Fe3 Fe3 0.722(29) 2_555 n
Fe3 Fe3 2.919(26) -101_445 n
Fe3 O6 2.056(15) 1_555 n
Fe3 O6 2.498(13) 2_555 n
Fe3 O7 1.66(5) 1_555 n
Fe3 O7 2.37(5) 2_555 n
Fe3 O7 1.80(5) -101_445 n
Fe3 O7 2.10(5) -102_345 n
Fe3 O9 1.897(15) 1_555 n
Fe3 O9 1.897(15) 3_555 n
Fe3 Nd3 3.340(22) -1_566 n
Fe3 Nd3 3.340(22) -3_546 n
Fe3 Nd3 3.290(15) 101_545 n
Fe3 Nd3 3.290(15) 103_565 n
Fe3 Ca3 3.340(22) -1_566 n
Fe3 Ca3 3.340(22) -3_546 n
Fe3 Ca3 3.290(15) 101_545 n
Fe3 Ca3 3.290(15) 103_565 n
O4 Ba2 2.796(18) -3_545 n
O4 Ba2 2.796(18) 101_545 n
O4 Ba3 2.533(15) -3_545 n
O4 Ba3 2.533(15) 101_545 n
O4 Fe2 1.972(7) 1_555 n
O4 Fe2 1.972(7) -103_444 n
O4 Nd2 2.796(18) -3_545 n
O4 Nd2 2.796(18) 101_545 n
O4 Ca2 2.796(18) -3_545 n
O4 Ca2 2.796(18) 101_545 n
O4 Nd3 2.533(15) -3_545 n
O4 Nd3 2.533(15) 101_545 n
O4 Ca3 2.533(15) -3_545 n
O4 Ca3 2.533(15) 101_545 n
O5 Ba2 3.027(22) 1_555 n
O5 Ba2 3.027(22) -103_444 n
O5 Ba3 2.407(16) 1_555 n
O5 Ba3 2.407(16) -103_444 n
O5 Fe2 2.023(8) -3_556 n
O5 Fe2 2.023(8) 101_554 n
O5 Nd2 3.027(22) 1_555 n
O5 Nd2 3.027(22) -103_444 n
O5 Ca2 3.027(22) 1_555 n
O5 Ca2 3.027(22) -103_444 n
O5 Nd3 2.407(16) 1_555 n
O5 Nd3 2.407(16) -103_444 n
O5 Ca3 2.407(16) 1_555 n
O5 Ca3 2.407(16) -103_444 n
O6 Ba3 2.898(12) -1_565 n
O6 Ba3 2.898(12) -3_545 n
O6 Ba3 2.898(12) 101_545 n
O6 Ba3 2.898(12) 103_565 n
O6 Fe3 2.056(15) 1_555 n
O6 Fe3 2.498(13) 2_555 n
O6 Fe3 2.056(15) -101_444 n
O6 Fe3 2.498(13) -102_444 n
O6 O7 2.17(5) 1_555 n
O6 O7 2.17(5) -101_444 n
O6 Nd3 2.898(12) -1_565 n
O6 Nd3 2.898(12) -3_545 n
O6 Nd3 2.898(12) 101_545 n
O6 Nd3 2.898(12) 103_565 n
O6 Ca3 2.898(12) -1_565 n
O6 Ca3 2.898(12) -3_545 n
O6 Ca3 2.898(12) 101_545 n
O6 Ca3 2.898(12) 103_565 n
O7 Ba3 2.437(19) 101_545 n
O7 Ba3 2.437(19) 103_565 n
O7 Fe3 1.66(5) 1_555 n
O7 Fe3 2.37(5) 2_555 n
O7 Fe3 1.80(5) -101_445 n
O7 Fe3 2.10(5) -102_445 n
O7 O6 2.17(5) 1_555 n
O7 O7 1.61(9) 2_655 n
O7 O7 1.86(7) -101_445 n
O7 Nd3 2.437(19) 101_545 n
O7 Nd3 2.437(19) 103_565 n
O7 Ca3 2.437(19) 101_545 n
O7 Ca3 2.437(19) 103_565 n
O8 Fe1 1.955(15) 1_555 n
O8 Ba2 2.943(23) -3_545 n
O8 Ba2 2.670(23) -3_546 n
O8 Ba2 2.7936(9) 101_445 n
O8 Ba2 2.7936(9) 101_545 n
O8 Fe2 2.010(15) 1_555 n
O8 Nd2 2.943(23) -3_545 n
O8 Nd2 2.670(23) -3_546 n
O8 Nd2 2.7936(9) 101_445 n
O8 Nd2 2.7936(9) 101_545 n
O8 Ca2 2.943(23) -3_545 n
O8 Ca2 2.670(23) -3_546 n
O8 Ca2 2.7936(9) 101_445 n
O8 Ca2 2.7936(9) 101_545 n
O9 Ba3 2.397(28) -3_545 n
O9 Ba3 3.292(28) -3_546 n
O9 Ba3 2.845(4) 101_445 n
O9 Ba3 2.845(4) 101_545 n
O9 Fe2 2.161(18) 1_555 n
O9 Fe3 1.897(15) 1_555 n
O9 Fe3 1.897(15) 2_555 n
O9 Nd3 2.397(28) -3_545 n
O9 Nd3 2.845(4) 101_445 n
O9 Nd3 2.845(4) 101_545 n
O9 Ca3 2.397(28) -3_545 n
O9 Ca3 2.845(4) 101_445 n
O9 Ca3 2.845(4) 101_545 n
Nd1 Fe1 3.394(9) 1_554 n
Nd1 Fe1 3.439(10) 1_555 n
Nd1 Fe1 3.439(10) -1_555 n
Nd1 Fe1 3.394(9) -1_556 n
Nd1 Fe1 3.406(4) 103_454 n
Nd1 Fe1 3.406(4) 103_554 n
Nd1 Fe1 3.406(4) -103_344 n
Nd1 Fe1 3.406(4) -103_444 n
Nd1 O1 2.514(9) 1_555 n
Nd1 O1 2.514(9) 2_555 n
Nd1 O1 2.514(9) -1_555 n
Nd1 O1 2.514(9) -2_555 n
Nd1 O3 2.493(9) 1_545 n
Nd1 O3 2.493(9) 2_545 n
Nd1 O3 2.493(9) -1_565 n
Nd1 O3 2.493(9) -2_565 n
Nd1 Ba2 3.983(15) 3_555 n
Nd1 Ba2 3.983(15) -3_545 n
Nd1 Nd1 3.95789(9) 103_454 n
Nd1 Nd1 3.95789(9) 103_455 n
Nd1 Nd1 3.95789(9) 103_554 n
Nd1 Nd1 3.95789(9) 103_555 n
Nd1 Ca1 3.95789(9) 103_454 n
Nd1 Ca1 3.95789(9) 103_455 n
Nd1 Ca1 3.95789(9) 103_554 n
Nd1 Ca1 3.95789(9) 103_555 n
Nd1 Nd2 3.983(15) 3_555 n
Nd1 Nd2 3.983(15) -3_545 n
Nd1 Ca2 3.983(15) 3_555 n
Nd1 Ca2 3.983(15) -3_545 n
Ca1 Fe1 3.394(9) 1_554 n
Ca1 Fe1 3.439(10) 1_555 n
Ca1 Fe1 3.439(10) -1_555 n
Ca1 Fe1 3.394(9) -1_556 n
Ca1 Fe1 3.406(4) 103_454 n
Ca1 Fe1 3.406(4) 103_554 n
Ca1 Fe1 3.406(4) -103_344 n
Ca1 Fe1 3.406(4) -103_444 n
Ca1 O1 2.514(9) 1_555 n
Ca1 O1 2.514(9) 2_555 n
Ca1 O1 2.514(9) -1_555 n
Ca1 O1 2.514(9) -2_555 n
Ca1 O3 2.493(9) 1_545 n
Ca1 O3 2.493(9) 2_545 n
Ca1 O3 2.493(9) -1_565 n
Ca1 O3 2.493(9) -2_565 n
Ca1 Ba2 3.983(15) 3_555 n
Ca1 Ba2 3.983(15) -3_545 n
Ca1 Nd1 3.95789(9) 103_454 n
Ca1 Nd1 3.95789(9) 103_455 n
Ca1 Nd1 3.95789(9) 103_554 n
Ca1 Nd1 3.95789(9) 103_555 n
Ca1 Ca1 3.95789(9) 103_454 n
Ca1 Ca1 3.95789(9) 103_455 n
Ca1 Ca1 3.95789(9) 103_554 n
Ca1 Ca1 3.95789(9) 103_555 n
Ca1 Nd2 3.983(15) 3_555 n
Ca1 Nd2 3.983(15) -3_545 n
Ca1 Ca2 3.983(15) 3_555 n
Ca1 Ca2 3.983(15) -3_545 n
Nd2 Fe1 3.409(23) -3_556 n
Nd2 Fe1 3.453(10) 101_454 n
Nd2 Fe1 3.453(10) 101_554 n
Nd2 Ba2 4.02(4) -103_343 n
Nd2 Ba2 3.901(35) -103_344 n
Nd2 Ba2 4.02(4) -103_443 n
Nd2 Ba2 3.901(35) -103_444 n
Nd2 Ba3 3.598(15) 1_555 n
Nd2 Fe2 3.429(23) -3_555 n
Nd2 Fe2 3.379(24) -3_556 n
Nd2 Fe2 3.393(10) 101_454 n
Nd2 Fe2 3.393(10) 101_554 n
Nd2 O4 2.796(18) -3_555 n
Nd2 O4 2.796(18) -4_555 n
Nd2 O5 3.027(22) 1_555 n
Nd2 O5 3.027(22) 2_555 n
Nd2 O8 2.943(23) -3_555 n
Nd2 O8 2.670(23) -3_556 n
Nd2 O8 2.7936(9) 101_454 n
Nd2 O8 2.7936(9) 101_554 n
Nd2 Nd1 3.983(15) 3_555 n
Nd2 Ca1 3.983(15) 3_555 n
Nd2 Nd2 4.02(4) -103_343 n
Nd2 Nd2 3.901(35) -103_344 n
Nd2 Nd2 4.02(4) -103_443 n
Nd2 Nd2 3.901(35) -103_444 n
Nd2 Ca2 4.02(4) -103_343 n
Nd2 Ca2 3.901(35) -103_344 n
Nd2 Ca2 4.02(4) -103_443 n
Nd2 Ca2 3.901(35) -103_444 n
Nd2 Nd3 3.598(15) 1_555 n
Nd2 Ca3 3.598(15) 1_555 n
Ca2 Fe1 3.519(23) -3_555 n
Ca2 Fe1 3.409(23) -3_556 n
Ca2 Fe1 3.453(10) 101_454 n
Ca2 Fe1 3.453(10) 101_554 n
Ca2 O1 3.154(21) -3_555 n
Ca2 O1 3.154(21) -4_555 n
Ca2 O3 3.145(21) 3_565 n
Ca2 O3 3.145(21) 4_565 n
Ca2 Ba2 4.02(4) -103_343 n
Ca2 Ba2 3.901(35) -103_344 n
Ca2 Ba2 4.02(4) -103_443 n
Ca2 Ba2 3.901(35) -103_444 n
Ca2 Ba3 3.598(15) 1_555 n
Ca2 Fe2 3.429(23) -3_555 n
Ca2 Fe2 3.379(24) -3_556 n
Ca2 Fe2 3.393(10) 101_454 n
Ca2 Fe2 3.393(10) 101_554 n
Ca2 O4 2.796(18) -3_555 n
Ca2 O4 2.796(18) -4_555 n
Ca2 O5 3.027(22) 1_555 n
Ca2 O5 3.027(22) 2_555 n
Ca2 O8 2.943(23) -3_555 n
Ca2 O8 2.670(23) -3_556 n
Ca2 O8 2.7936(9) 101_454 n
Ca2 O8 2.7936(9) 101_554 n
Ca2 Nd1 3.983(15) 3_555 n
Ca2 Ca1 3.983(15) 3_555 n
Ca2 Nd2 4.02(4) -103_343 n
Ca2 Nd2 3.901(35) -103_344 n
Ca2 Nd2 4.02(4) -103_443 n
Ca2 Nd2 3.901(35) -103_444 n
Ca2 Ca2 4.02(4) -103_343 n
Ca2 Ca2 3.901(35) -103_344 n
Ca2 Ca2 4.02(4) -103_443 n
Ca2 Ca2 3.901(35) -103_444 n
Ca2 Nd3 3.598(15) 1_555 n
Ca2 Ca3 3.598(15) 1_555 n
Nd3 Ba2 3.598(15) 1_555 n
Nd3 Ba3 4.338(25) 3_565 n
Nd3 Ba3 3.844(28) -103_343 n
Nd3 Ba3 4.075(29) -103_344 n
Nd3 Ba3 3.844(28) -103_443 n
Nd3 Ba3 4.075(29) -103_444 n
Nd3 Fe2 3.185(20) -3_555 n
Nd3 Fe2 3.343(19) -3_556 n
Nd3 Fe2 3.253(7) 101_454 n
Nd3 Fe2 3.253(7) 101_554 n
Nd3 Fe3 3.340(22) -1_566 n
Nd3 Fe3 3.340(22) -2_566 n
Nd3 Fe3 3.290(15) 101_454 n
Nd3 Fe3 3.290(15) 102_554 n
Nd3 O4 2.533(15) -3_555 n
Nd3 O4 2.533(15) -4_555 n
Nd3 O5 2.407(16) 1_555 n
Nd3 O5 2.407(16) 2_555 n
Nd3 O6 2.898(12) -1_565 n
Nd3 O6 2.898(12) -2_565 n
Nd3 O7 2.437(19) 101_454 n
Nd3 O7 2.437(19) 102_554 n
Nd3 O9 2.397(28) -3_555 n
Nd3 O9 2.845(4) 101_454 n
Nd3 O9 2.845(4) 101_554 n
Nd3 Nd2 3.598(15) 1_555 n
Nd3 Ca2 3.598(15) 1_555 n
Nd3 Nd3 3.844(28) -103_343 n
Nd3 Nd3 3.844(28) -103_443 n
Nd3 Ca3 3.844(28) -103_343 n
Nd3 Ca3 4.075(29) -103_344 n
Nd3 Ca3 3.844(28) -103_443 n
Nd3 Ca3 4.075(29) -103_444 n
Ca3 Ba2 3.598(15) 1_555 n
Ca3 Ba3 4.338(25) 3_565 n
Ca3 Ba3 3.844(28) -103_343 n
Ca3 Ba3 4.075(29) -103_344 n
Ca3 Ba3 3.844(28) -103_443 n
Ca3 Ba3 4.075(29) -103_444 n
Ca3 Fe2 3.185(20) -3_555 n
Ca3 Fe2 3.343(19) -3_556 n
Ca3 Fe2 3.253(7) 101_454 n
Ca3 Fe2 3.253(7) 101_554 n
Ca3 Fe3 3.340(22) -1_566 n
Ca3 Fe3 3.340(22) -2_566 n
Ca3 Fe3 3.290(15) 101_454 n
Ca3 Fe3 3.290(15) 102_554 n
Ca3 O4 2.533(15) -3_555 n
Ca3 O4 2.533(15) -4_555 n
Ca3 O5 2.407(16) 1_555 n
Ca3 O5 2.407(16) 2_555 n
Ca3 O6 2.898(12) -1_565 n
Ca3 O6 2.898(12) -2_565 n
Ca3 O7 2.437(19) 101_454 n
Ca3 O7 2.437(19) 102_554 n
Ca3 O9 2.397(28) -3_555 n
Ca3 O9 2.845(4) 101_454 n
Ca3 O9 2.845(4) 101_554 n
Ca3 Nd2 3.598(15) 1_555 n
Ca3 Ca2 3.598(15) 1_555 n
Ca3 Nd3 3.844(28) -103_343 n
Ca3 Nd3 4.075(29) -103_344 n
Ca3 Nd3 3.844(28) -103_443 n
Ca3 Nd3 4.075(29) -103_444 n
Ca3 Ca3 4.338(25) 3_565 n
Ca3 Ca3 3.844(28) -103_343 n
Ca3 Ca3 4.075(29) -103_344 n
Ca3 Ca3 3.844(28) -103_443 n
Ca3 Ca3 4.075(29) -103_444 n
